data_4511003
loop_
_publ_author_name
'Hau, Sam C. K.'
'Mak, Thomas C. W.'

_publ_section_title
;
 Organosilver(I) Framework Assembly with Trifluoroacetate and
 Diethynyl-Functionalized Isomeric Stilbenes
;
_journal_issue 7
_journal_name_full 'Crystal Growth &amp; Design'
_journal_page_first 3567
_journal_paper_doi 10.1021/cg5004963
_journal_volume 14
_journal_year 2014
_chemical_formula_sum 'C56 H29 Ag11 F21 N3 O14'
_chemical_formula_weight 2553.39
_chemical_name_systematic
; 
 ? 
;
_space_group_IT_number 2
_symmetry_cell_setting triclinic
_symmetry_space_group_name_Hall '-P 1'
_symmetry_space_group_name_H-M 'P -1'
_atom_sites_solution_hydrogens geom
_atom_sites_solution_primary direct
_atom_sites_solution_secondary difmap
_audit_creation_method SHELXL-97
_cell_angle_alpha 81.779(4)
_cell_angle_beta 80.323(4)
_cell_angle_gamma 70.373(4)
_cell_formula_units_Z 2
_cell_length_a 12.268(3)
_cell_length_b 12.301(3)
_cell_length_c 24.005(5)
_cell_measurement_temperature 173(2)
_cell_volume 3348.9(14)
_computing_cell_refinement SAINT(Bruker,2001)
_computing_data_collection APEX2(Bruker,2003)
_computing_data_reduction APEX2(Bruker,2003)
_computing_molecular_graphics DIAMOND
_computing_publication_material 'SHELXL-97 (Sheldrick, 1997)'
_computing_structure_refinement 'SHELXL-97 (Sheldrick, 1997)'
_computing_structure_solution 'SHELXS-97 (Sheldrick, 1997)'
_diffrn_ambient_temperature 173(2)
_diffrn_measured_fraction_theta_full 0.995
_diffrn_measured_fraction_theta_max 0.995
_diffrn_measurement_device_type 'Bruker APEX II CCD diffractometer'
_diffrn_measurement_method '\f and \w scan'
_diffrn_radiation_monochromator graphite
_diffrn_radiation_source 'fine-focus sealed tube'
_diffrn_radiation_type MoK\a
_diffrn_radiation_wavelength 0.71073
_diffrn_reflns_av_R_equivalents 0.0505
_diffrn_reflns_av_sigmaI/netI 0.0234
_diffrn_reflns_limit_h_max 14
_diffrn_reflns_limit_h_min -14
_diffrn_reflns_limit_k_max 14
_diffrn_reflns_limit_k_min -14
_diffrn_reflns_limit_l_max 28
_diffrn_reflns_limit_l_min -28
_diffrn_reflns_number 113782
_diffrn_reflns_theta_full 25.25
_diffrn_reflns_theta_max 25.25
_diffrn_reflns_theta_min 0.86
_exptl_absorpt_coefficient_mu 3.262
_exptl_absorpt_correction_T_max 0.4411
_exptl_absorpt_correction_T_min 0.3553
_exptl_absorpt_correction_type multi-scan
_exptl_crystal_colour yellow
_exptl_crystal_density_diffrn 2.532
_exptl_crystal_density_method 'not measured'
_exptl_crystal_description plate
_exptl_crystal_F_000 2408
_exptl_crystal_size_max 0.40
_exptl_crystal_size_mid 0.30
_exptl_crystal_size_min 0.30
_refine_diff_density_max 1.634
_refine_diff_density_min -1.464
_refine_diff_density_rms 0.111
_refine_ls_extinction_method none
_refine_ls_goodness_of_fit_ref 1.066
_refine_ls_hydrogen_treatment constr
_refine_ls_matrix_type full
_refine_ls_number_parameters 949
_refine_ls_number_reflns 12061
_refine_ls_number_restraints 0
_refine_ls_restrained_S_all 1.066
_refine_ls_R_factor_all 0.0299
_refine_ls_R_factor_gt 0.0246
_refine_ls_shift/su_max 0.002
_refine_ls_shift/su_mean 0.000
_refine_ls_structure_factor_coef Fsqd
_refine_ls_weighting_details 'calc w=1/[\s^2^(Fo^2^)+(0.0271P)^2^+8.1846P] where P=(Fo^2^+2Fc^2^)/3'
_refine_ls_weighting_scheme calc
_refine_ls_wR_factor_gt 0.0598
_refine_ls_wR_factor_ref 0.0631
_reflns_number_gt 10709
_reflns_number_total 12061
_reflns_threshold_expression >2sigma(I)
_cod_data_source_file cg5004963_si_002.cif
_cod_data_source_block 1
_cod_depositor_comments
;
The following automatic conversions were performed:

'_symmetry_cell_setting' value 'Triclinic' changed to 'triclinic'
according to
/usr/data/users/saulius/crontab/automatic-downloads/rss-feeds/ACS/lib/dictionaries/cif_core.dic
dictionary named 'cif_core.dic' version 2.4.2 from 2011-04-26.

Automatic conversion script
Id: cif_fix_values 2281 2013-09-26 08:29:07Z andrius 

 Adding full bibliography for 4511003--4511008.cif.
;
_cod_original_cell_volume 3348.8(14)
_cod_original_sg_symbol_H-M P-1
_cod_database_code 4511003

loop_
_symmetry_equiv_pos_as_xyz
'x, y, z'
'-x, -y, -z'

loop_
_atom_site_label
_atom_site_type_symbol
_atom_site_fract_x
_atom_site_fract_y
_atom_site_fract_z
_atom_site_U_iso_or_equiv
_atom_site_adp_type
_atom_site_occupancy
_atom_site_symmetry_multiplicity
_atom_site_calc_flag
_atom_site_refinement_flags
Ag1 Ag 0.96446(2) 0.53857(3) 0.249579(12) 0.02093(7) Uani 1 1 d .
Ag2 Ag 0.85217(2) 0.56888(2) 0.148399(12) 0.02049(7) Uani 1 1 d .
Ag3 Ag 0.89288(2) 0.72635(2) 0.048321(12) 0.01858(7) Uani 1 1 d .
Ag4 Ag 1.05400(2) 0.45114(2) 0.072348(12) 0.01947(7) Uani 1 1 d .
Ag5 Ag 1.17656(2) 0.49770(2) 0.171483(12) 0.02166(7) Uani 1 1 d .
Ag6 Ag 1.00743(2) 0.33593(2) 0.197104(13) 0.02330(7) Uani 1 1 d .
Ag7 Ag 0.95439(3) 0.72065(3) 0.311583(14) 0.02707(7) Uani 1 1 d .
Ag8 Ag 1.11109(2) 0.46407(3) 0.342186(12) 0.02331(7) Uani 1 1 d .
Ag9 Ag 1.06167(3) 0.32173(3) 0.446568(13) 0.03123(8) Uani 1 1 d .
Ag10 Ag 0.91361(3) 0.57929(3) 0.419262(14) 0.02825(8) Uani 1 1 d .
Ag11 Ag 0.76532(2) 0.53495(2) 0.331804(12) 0.02240(7) Uani 1 1 d .
C1 C 1.1093(3) 0.5897(3) 0.25710(15) 0.0192(8) Uani 1 1 d .
C2 C 1.1988(3) 0.6147(3) 0.25310(15) 0.0172(7) Uani 1 1 d .
C3 C 1.3021(3) 0.6465(3) 0.25205(15) 0.0170(7) Uani 1 1 d .
C4 C 1.3245(3) 0.6735(3) 0.30245(16) 0.0210(8) Uani 1 1 d .
H4A H 1.2707 0.6737 0.3359 0.025 Uiso 1 1 calc R
C5 C 1.4251(3) 0.7000(3) 0.30376(17) 0.0241(8) Uani 1 1 d .
H5A H 1.4388 0.7216 0.3378 0.029 Uiso 1 1 calc R
C6 C 1.5054(3) 0.6952(3) 0.25574(17) 0.0234(8) Uani 1 1 d .
H6A H 1.5754 0.7111 0.2570 0.028 Uiso 1 1 calc R
C7 C 1.4843(3) 0.6671(3) 0.20570(17) 0.0225(8) Uani 1 1 d .
H7A H 1.5408 0.6630 0.1731 0.027 Uiso 1 1 calc R
C8 C 1.3820(3) 0.6449(3) 0.20221(15) 0.0174(7) Uani 1 1 d .
C9 C 1.3607(3) 0.6205(3) 0.14743(16) 0.0200(8) Uani 1 1 d .
H9A H 1.4180 0.5577 0.1296 0.024 Uiso 1 1 calc R
C10 C 1.2683(3) 0.6783(3) 0.12053(15) 0.0177(7) Uani 1 1 d .
H10A H 1.2633 0.6493 0.0867 0.021 Uiso 1 1 calc R
C11 C 1.1730(3) 0.7829(3) 0.13823(15) 0.0188(8) Uani 1 1 d .
C12 C 1.1934(3) 0.8733(3) 0.15908(16) 0.0218(8) Uani 1 1 d .
H12A H 1.2708 0.8668 0.1637 0.026 Uiso 1 1 calc R
C13 C 1.1035(4) 0.9722(3) 0.17307(18) 0.0272(9) Uani 1 1 d .
H13A H 1.1194 1.0324 0.1877 0.033 Uiso 1 1 calc R
C14 C 0.9897(4) 0.9844(3) 0.16599(17) 0.0251(8) Uani 1 1 d .
H14A H 0.9279 1.0523 0.1760 0.030 Uiso 1 1 calc R
C15 C 0.9672(3) 0.8970(3) 0.14422(16) 0.0206(8) Uani 1 1 d .
H15A H 0.8899 0.9059 0.1383 0.025 Uiso 1 1 calc R
C16 C 1.0571(3) 0.7966(3) 0.13106(15) 0.0161(7) Uani 1 1 d .
C17 C 1.0337(3) 0.7003(3) 0.11366(15) 0.0176(8) Uani 1 1 d .
C18 C 1.0284(3) 0.6064(3) 0.10466(15) 0.0157(7) Uani 1 1 d .
C19 C 0.8449(3) 0.4533(3) 0.23842(14) 0.0156(7) Uani 1 1 d .
C20 C 0.7567(3) 0.4274(3) 0.23955(15) 0.0170(7) Uani 1 1 d .
C21 C 0.6548(3) 0.3953(3) 0.23870(15) 0.0164(7) Uani 1 1 d .
C22 C 0.6354(3) 0.3678(3) 0.18759(16) 0.0194(8) Uani 1 1 d .
H22A H 0.6898 0.3693 0.1545 0.023 Uiso 1 1 calc R
C23 C 0.5373(3) 0.3386(3) 0.18490(17) 0.0233(8) Uani 1 1 d .
H23A H 0.5262 0.3165 0.1505 0.028 Uiso 1 1 calc R
C24 C 0.4553(3) 0.3414(3) 0.23221(17) 0.0239(8) Uani 1 1 d .
H24A H 0.3866 0.3238 0.2299 0.029 Uiso 1 1 calc R
C25 C 0.4728(3) 0.3697(3) 0.28300(17) 0.0234(8) Uani 1 1 d .
H25A H 0.4154 0.3724 0.3152 0.028 Uiso 1 1 calc R
C26 C 0.5737(3) 0.3943(3) 0.28753(16) 0.0189(8) Uani 1 1 d .
C27 C 0.5924(3) 0.4161(3) 0.34351(16) 0.0205(8) Uani 1 1 d .
H27A H 0.5345 0.4782 0.3616 0.025 Uiso 1 1 calc R
C28 C 0.6841(3) 0.3557(3) 0.37099(16) 0.0218(8) Uani 1 1 d .
H28A H 0.6630 0.3501 0.4132 0.026 Uiso 1 1 calc R
C29 C 0.7800(3) 0.2530(3) 0.35134(16) 0.0210(8) Uani 1 1 d .
C30 C 0.7593(4) 0.1638(3) 0.32952(17) 0.0266(9) Uani 1 1 d .
H30A H 0.6818 0.1704 0.3251 0.032 Uiso 1 1 calc R
C31 C 0.8496(4) 0.0661(4) 0.3142(2) 0.0347(10) Uani 1 1 d .
H31A H 0.8340 0.0071 0.2985 0.042 Uiso 1 1 calc R
C32 C 0.9626(4) 0.0536(4) 0.3217(2) 0.0392(11) Uani 1 1 d .
H32A H 1.0244 -0.0146 0.3119 0.047 Uiso 1 1 calc R
C33 C 0.9855(4) 0.1405(4) 0.3433(2) 0.0330(10) Uani 1 1 d .
H33A H 1.0631 0.1316 0.3487 0.040 Uiso 1 1 calc R
C34 C 0.8957(3) 0.2411(3) 0.35738(17) 0.0224(8) Uani 1 1 d .
C35 C 0.9200(3) 0.3370(3) 0.37501(16) 0.0207(8) Uani 1 1 d .
C36 C 0.9362(3) 0.4250(3) 0.38408(16) 0.0189(8) Uani 1 1 d .
O1 O 0.7117(2) 0.5711(2) 0.09667(11) 0.0248(6) Uani 1 1 d .
O2 O 0.8051(2) 0.6093(2) 0.01135(11) 0.0231(6) Uani 1 1 d .
C37 C 0.7277(3) 0.5794(3) 0.04402(16) 0.0184(8) Uani 1 1 d .
C38 C 0.6345(3) 0.5561(3) 0.01618(16) 0.0219(8) Uani 1 1 d .
F1 F 0.5427(2) 0.6517(2) 0.01263(13) 0.0462(7) Uani 1 1 d .
F2 F 0.6732(2) 0.5231(2) -0.03562(9) 0.0303(5) Uani 1 1 d .
F3 F 0.5946(2) 0.4747(2) 0.04620(11) 0.0375(6) Uani 1 1 d .
O3 O 0.9157(2) 0.2666(2) 0.13462(11) 0.0223(6) Uani 1 1 d .
O4 O 1.0082(3) 0.3089(2) 0.04952(11) 0.0283(6) Uani 1 1 d .
C39 C 0.9404(3) 0.2650(3) 0.08282(16) 0.0190(8) Uani 1 1 d .
C40 C 0.8788(3) 0.2039(3) 0.05297(17) 0.0240(8) Uani 1 1 d .
F4 F 0.8182(3) 0.2783(3) 0.01428(12) 0.0466(7) Uani 1 1 d .
F5 F 0.9548(2) 0.1171(2) 0.02584(12) 0.0448(7) Uani 1 1 d .
F6 F 0.8041(2) 0.1614(2) 0.08803(10) 0.0312(5) Uani 1 1 d .
O5 O 1.1791(2) 0.2106(2) 0.17755(14) 0.0338(7) Uani 1 1 d .
O6 O 1.2837(2) 0.3278(2) 0.13942(12) 0.0278(6) Uani 1 1 d .
C41 C 1.2652(3) 0.2346(3) 0.15103(17) 0.0219(8) Uani 1 1 d .
C42 C 1.3655(4) 0.1301(3) 0.1278(2) 0.0303(10) Uani 1 1 d .
F7 F 1.3537(3) 0.1169(4) 0.07623(17) 0.0943(16) Uani 1 1 d .
F8 F 1.3681(3) 0.0314(2) 0.15867(18) 0.0696(11) Uani 1 1 d .
F9 F 1.4688(2) 0.1401(2) 0.12588(15) 0.0529(8) Uani 1 1 d .
O7 O 0.7920(2) 0.7219(2) 0.21624(13) 0.0302(7) Uani 1 1 d .
O8 O 0.8043(2) 0.8485(2) 0.27093(12) 0.0278(6) Uani 1 1 d .
C43 C 0.7655(3) 0.8175(3) 0.23355(17) 0.0226(8) Uani 1 1 d .
C44 C 0.6657(4) 0.9171(4) 0.20779(19) 0.0313(10) Uani 1 1 d .
F10 F 0.6914(2) 1.0137(2) 0.19334(15) 0.0567(9) Uani 1 1 d .
F11 F 0.5684(2) 0.9399(3) 0.24311(13) 0.0494(7) Uani 1 1 d .
F12 F 0.6399(3) 0.8883(3) 0.16118(13) 0.0643(10) Uani 1 1 d .
O9 O 1.0500(2) 0.7812(2) 0.36756(11) 0.0241(6) Uani 1 1 d .
O10 O 1.0095(2) 0.6852(2) 0.45135(11) 0.0233(6) Uani 1 1 d .
C45 C 1.0515(3) 0.7539(3) 0.41906(16) 0.0198(8) Uani 1 1 d .
C46 C 1.1155(4) 0.8153(4) 0.44722(17) 0.0297(9) Uani 1 1 d .
F13 F 1.2077(2) 0.8310(3) 0.41524(11) 0.0463(7) Uani 1 1 d .
F14 F 1.1490(4) 0.7615(4) 0.49582(13) 0.0805(14) Uani 1 1 d .
F15 F 1.0458(3) 0.9210(3) 0.45781(18) 0.0740(12) Uani 1 1 d .
O11 O 1.1740(2) 0.4106(2) 0.48170(11) 0.0262(6) Uani 1 1 d .
O12 O 1.2491(2) 0.4730(3) 0.39579(11) 0.0284(6) Uani 1 1 d .
C47 C 1.2437(3) 0.4496(3) 0.44799(17) 0.0224(8) Uani 1 1 d .
C48 C 1.3426(4) 0.4661(4) 0.47383(17) 0.0333(10) Uani 1 1 d .
F16 F 1.3756(3) 0.5542(3) 0.44928(13) 0.0591(9) Uani 1 1 d .
F17 F 1.4387(2) 0.3724(3) 0.46831(13) 0.0577(9) Uani 1 1 d .
F18 F 1.3175(3) 0.4770(3) 0.52943(11) 0.0544(9) Uani 1 1 d .
O13 O 0.7708(2) 0.7625(2) 0.39921(13) 0.0292(6) Uani 1 1 d .
O14 O 0.6490(2) 0.7052(2) 0.35823(12) 0.0239(6) Uani 1 1 d .
C49 C 0.6760(3) 0.7693(3) 0.38531(17) 0.0247(8) Uani 1 1 d .
C50 C 0.5744(4) 0.8758(4) 0.4048(2) 0.0374(11) Uani 1 1 d .
F19 F 0.5861(3) 0.9730(2) 0.37669(15) 0.0578(8) Uani 1 1 d .
F20 F 0.5702(3) 0.8868(3) 0.45948(13) 0.0558(8) Uani 1 1 d .
F21 F 0.4706(2) 0.8715(3) 0.39846(17) 0.0689(11) Uani 1 1 d .
N1 N 0.7753(3) 0.9017(3) 0.02901(15) 0.0300(8) Uani 1 1 d .
C51 C 0.7195(3) 0.9914(4) 0.01431(18) 0.0262(9) Uani 1 1 d .
C52 C 0.6472(4) 1.1064(4) -0.0049(2) 0.0392(11) Uani 1 1 d .
H52A H 0.6885 1.1364 -0.0390 0.059 Uiso 1 1 calc R
H52B H 0.6306 1.1582 0.0251 0.059 Uiso 1 1 calc R
H52C H 0.5738 1.1022 -0.0139 0.059 Uiso 1 1 calc R
N2 N 1.2223(3) 0.2764(4) 0.31340(17) 0.0375(9) Uani 1 1 d .
C53 C 1.2604(4) 0.1799(4) 0.3100(2) 0.0391(11) Uani 1 1 d .
C54 C 1.3074(5) 0.0550(5) 0.3054(3) 0.071(2) Uani 1 1 d .
H54A H 1.2874 0.0136 0.3415 0.107 Uiso 1 1 calc R
H54B H 1.3925 0.0322 0.2961 0.107 Uiso 1 1 calc R
H54C H 1.2740 0.0355 0.2753 0.107 Uiso 1 1 calc R
N3 N 1.1805(3) 0.1362(3) 0.45851(18) 0.0391(9) Uani 1 1 d .
C55 C 1.2180(4) 0.0586(4) 0.4893(2) 0.0364(11) Uani 1 1 d .
C56 C 1.2628(6) -0.0403(5) 0.5294(3) 0.0617(18) Uani 1 1 d .
H56A H 1.2731 -0.0134 0.5640 0.093 Uiso 1 1 calc R
H56B H 1.3381 -0.0904 0.5125 0.093 Uiso 1 1 calc R
H56C H 1.2075 -0.0841 0.5387 0.093 Uiso 1 1 calc R

loop_
_atom_site_aniso_label
_atom_site_aniso_U_11
_atom_site_aniso_U_22
_atom_site_aniso_U_33
_atom_site_aniso_U_23
_atom_site_aniso_U_13
_atom_site_aniso_U_12
Ag1 0.02122(14) 0.03371(16) 0.01581(15) -0.00910(12) 0.00055(11) -0.01781(12)
Ag2 0.02340(14) 0.02855(15) 0.01222(14) 0.00073(11) -0.00264(11) -0.01270(12)
Ag3 0.02291(14) 0.02044(14) 0.01422(14) -0.00041(11) -0.00535(11) -0.00836(11)
Ag4 0.02808(15) 0.01849(14) 0.01459(14) -0.00476(11) 0.00085(11) -0.01145(11)
Ag5 0.02636(15) 0.02038(14) 0.01734(15) -0.00452(11) -0.00053(11) -0.00627(11)
Ag6 0.01981(14) 0.02200(14) 0.02959(17) -0.00763(12) 0.00021(12) -0.00816(11)
Ag7 0.02883(16) 0.02841(16) 0.02680(17) -0.01069(13) -0.01049(13) -0.00623(13)
Ag8 0.02408(15) 0.03287(16) 0.01495(15) 0.00044(12) -0.00002(11) -0.01396(12)
Ag9 0.03429(17) 0.0464(2) 0.02078(17) 0.01184(14) -0.01298(13) -0.02461(15)
Ag10 0.03339(17) 0.02889(16) 0.02814(18) -0.01357(13) 0.00966(13) -0.01944(13)
Ag11 0.02474(15) 0.02523(15) 0.01729(15) -0.00759(11) 0.00027(11) -0.00720(12)
C1 0.0233(19) 0.0251(19) 0.0136(19) -0.0020(15) -0.0031(14) -0.0131(16)
C2 0.0217(18) 0.0205(18) 0.0093(18) -0.0043(14) -0.0017(14) -0.0056(15)
C3 0.0161(17) 0.0211(18) 0.0151(19) -0.0046(14) -0.0001(14) -0.0073(14)
C4 0.0184(18) 0.028(2) 0.017(2) -0.0055(15) 0.0006(14) -0.0084(15)
C5 0.026(2) 0.031(2) 0.022(2) -0.0071(17) -0.0055(16) -0.0147(17)
C6 0.0186(18) 0.027(2) 0.030(2) -0.0023(17) -0.0046(16) -0.0137(16)
C7 0.0153(18) 0.028(2) 0.023(2) -0.0006(16) 0.0011(15) -0.0082(15)
C8 0.0171(17) 0.0208(18) 0.0141(19) -0.0026(14) -0.0002(14) -0.0062(14)
C9 0.0212(19) 0.0234(19) 0.0156(19) -0.0044(15) 0.0032(14) -0.0091(15)
C10 0.0235(19) 0.0208(18) 0.0117(18) -0.0028(14) -0.0006(14) -0.0112(15)
C11 0.0244(19) 0.0203(18) 0.0133(19) 0.0017(14) -0.0021(14) -0.0105(15)
C12 0.029(2) 0.0223(19) 0.020(2) -0.0010(15) -0.0053(16) -0.0155(16)
C13 0.039(2) 0.0195(19) 0.029(2) -0.0022(16) -0.0104(18) -0.0135(17)
C14 0.033(2) 0.0194(19) 0.022(2) -0.0023(16) -0.0023(17) -0.0077(16)
C15 0.0233(19) 0.0189(18) 0.020(2) -0.0003(15) -0.0017(15) -0.0081(15)
C16 0.0235(18) 0.0161(17) 0.0112(18) 0.0010(14) -0.0038(14) -0.0097(14)
C17 0.0165(17) 0.025(2) 0.0096(18) 0.0014(14) -0.0022(13) -0.0057(15)
C18 0.0195(17) 0.0184(18) 0.0112(18) -0.0019(14) -0.0037(14) -0.0075(14)
C19 0.0187(18) 0.0232(18) 0.0078(17) -0.0023(14) -0.0001(13) -0.0108(15)
C20 0.0226(19) 0.0192(18) 0.0094(18) -0.0048(14) 0.0019(14) -0.0073(15)
C21 0.0176(17) 0.0185(17) 0.0153(19) -0.0007(14) -0.0013(14) -0.0093(14)
C22 0.0192(18) 0.0236(19) 0.016(2) -0.0031(15) 0.0011(14) -0.0091(15)
C23 0.024(2) 0.026(2) 0.024(2) -0.0041(16) -0.0064(16) -0.0119(16)
C24 0.0204(19) 0.030(2) 0.027(2) 0.0002(17) -0.0063(16) -0.0154(16)
C25 0.0175(18) 0.030(2) 0.023(2) -0.0002(16) 0.0019(15) -0.0110(16)
C26 0.0182(18) 0.0241(19) 0.0155(19) -0.0023(15) -0.0004(14) -0.0088(15)
C27 0.0214(19) 0.030(2) 0.0141(19) -0.0057(15) 0.0046(15) -0.0145(16)
C28 0.027(2) 0.031(2) 0.0121(19) 0.0004(15) 0.0024(15) -0.0188(17)
C29 0.030(2) 0.0234(19) 0.0125(19) 0.0032(15) -0.0024(15) -0.0147(16)
C30 0.036(2) 0.028(2) 0.022(2) 0.0042(16) -0.0084(17) -0.0185(18)
C31 0.051(3) 0.023(2) 0.038(3) -0.0056(18) -0.015(2) -0.016(2)
C32 0.045(3) 0.024(2) 0.049(3) -0.009(2) -0.008(2) -0.008(2)
C33 0.029(2) 0.028(2) 0.045(3) -0.0096(19) -0.0062(19) -0.0096(18)
C34 0.025(2) 0.0219(19) 0.022(2) -0.0007(16) -0.0031(16) -0.0104(16)
C35 0.0200(18) 0.025(2) 0.016(2) -0.0002(15) -0.0025(14) -0.0060(15)
C36 0.0202(18) 0.0215(19) 0.017(2) -0.0011(15) -0.0035(14) -0.0091(15)
O1 0.0254(14) 0.0424(17) 0.0104(14) -0.0030(12) -0.0019(11) -0.0158(12)
O2 0.0241(14) 0.0336(15) 0.0160(14) -0.0067(11) 0.0038(11) -0.0163(12)
C37 0.0157(17) 0.0195(18) 0.018(2) -0.0047(15) -0.0003(14) -0.0033(14)
C38 0.0226(19) 0.029(2) 0.016(2) -0.0051(16) -0.0007(15) -0.0092(16)
F1 0.0289(14) 0.0418(15) 0.066(2) -0.0200(14) -0.0238(13) 0.0059(11)
F2 0.0352(13) 0.0497(15) 0.0140(12) -0.0093(10) 0.0004(9) -0.0231(11)
F3 0.0463(15) 0.0546(16) 0.0277(14) -0.0016(12) -0.0033(11) -0.0385(13)
O3 0.0267(14) 0.0271(14) 0.0171(15) -0.0065(11) 0.0014(11) -0.0139(11)
O4 0.0460(17) 0.0305(15) 0.0177(15) -0.0101(12) 0.0082(12) -0.0270(14)
C39 0.0238(19) 0.0161(17) 0.018(2) -0.0023(14) 0.0001(15) -0.0087(15)
C40 0.030(2) 0.029(2) 0.016(2) -0.0007(16) -0.0016(16) -0.0154(17)
F4 0.0583(18) 0.0594(18) 0.0344(16) 0.0188(13) -0.0264(13) -0.0343(15)
F5 0.0498(16) 0.0478(16) 0.0494(18) -0.0313(14) 0.0082(13) -0.0283(13)
F6 0.0376(13) 0.0444(14) 0.0230(13) 0.0019(11) -0.0047(10) -0.0296(12)
O5 0.0247(15) 0.0221(14) 0.054(2) -0.0081(13) 0.0015(14) -0.0086(12)
O6 0.0328(16) 0.0206(14) 0.0277(16) -0.0065(12) 0.0036(12) -0.0072(12)
C41 0.0227(19) 0.022(2) 0.023(2) -0.0033(16) -0.0103(16) -0.0061(16)
C42 0.026(2) 0.024(2) 0.044(3) -0.0105(19) -0.0072(19) -0.0076(17)
F7 0.081(3) 0.103(3) 0.080(3) -0.073(2) -0.038(2) 0.035(2)
F8 0.0412(17) 0.0240(15) 0.127(3) -0.0006(17) 0.0129(18) -0.0024(12)
F9 0.0243(13) 0.0331(15) 0.103(3) -0.0234(15) -0.0011(14) -0.0078(11)
O7 0.0279(15) 0.0309(16) 0.0331(17) -0.0118(13) -0.0050(12) -0.0070(12)
O8 0.0321(15) 0.0256(14) 0.0282(16) -0.0057(12) -0.0066(12) -0.0099(12)
C43 0.0200(19) 0.025(2) 0.024(2) -0.0032(16) 0.0064(15) -0.0127(16)
C44 0.025(2) 0.034(2) 0.031(3) -0.0008(19) -0.0016(18) -0.0067(18)
F10 0.0349(15) 0.0289(14) 0.097(3) 0.0198(15) -0.0110(15) -0.0070(12)
F11 0.0254(13) 0.0518(17) 0.0564(19) -0.0033(14) 0.0070(12) 0.0003(12)
F12 0.069(2) 0.066(2) 0.0437(19) -0.0122(16) -0.0325(16) 0.0127(17)
O9 0.0299(15) 0.0311(15) 0.0168(15) -0.0041(11) -0.0039(11) -0.0158(12)
O10 0.0301(15) 0.0258(14) 0.0207(15) -0.0031(11) -0.0027(11) -0.0175(12)
C45 0.0184(18) 0.0252(19) 0.018(2) -0.0108(16) -0.0001(15) -0.0077(15)
C46 0.041(2) 0.045(3) 0.015(2) -0.0077(18) 0.0027(17) -0.031(2)
F13 0.0498(16) 0.081(2) 0.0308(15) -0.0175(14) 0.0064(12) -0.0512(16)
F14 0.126(3) 0.135(3) 0.0340(18) 0.030(2) -0.045(2) -0.111(3)
F15 0.061(2) 0.073(2) 0.107(3) -0.068(2) 0.0141(19) -0.0342(18)
O11 0.0269(14) 0.0391(16) 0.0174(15) -0.0017(12) 0.0007(11) -0.0189(13)
O12 0.0274(15) 0.0475(18) 0.0133(15) 0.0002(12) -0.0005(11) -0.0181(13)
C47 0.024(2) 0.026(2) 0.019(2) -0.0069(16) -0.0005(15) -0.0099(16)
C48 0.037(2) 0.060(3) 0.012(2) -0.0117(19) 0.0066(17) -0.030(2)
F16 0.079(2) 0.087(2) 0.0406(18) -0.0099(16) 0.0001(15) -0.068(2)
F17 0.0279(15) 0.093(2) 0.051(2) -0.0127(17) -0.0099(13) -0.0131(15)
F18 0.0529(17) 0.120(3) 0.0140(13) -0.0225(15) 0.0080(12) -0.0576(19)
O13 0.0272(15) 0.0270(15) 0.0382(18) -0.0064(13) -0.0135(13) -0.0092(12)
O14 0.0222(13) 0.0274(14) 0.0251(15) -0.0106(12) -0.0052(11) -0.0078(11)
C49 0.028(2) 0.025(2) 0.024(2) -0.0035(16) -0.0064(16) -0.0098(17)
C50 0.030(2) 0.040(3) 0.048(3) -0.025(2) -0.008(2) -0.009(2)
F19 0.064(2) 0.0297(15) 0.072(2) -0.0131(14) -0.0139(17) 0.0002(14)
F20 0.0580(19) 0.072(2) 0.0445(19) -0.0365(16) 0.0103(14) -0.0251(16)
F21 0.0260(14) 0.069(2) 0.120(3) -0.064(2) -0.0123(16) -0.0019(14)
N1 0.0343(19) 0.028(2) 0.027(2) -0.0014(15) -0.0102(16) -0.0078(16)
C51 0.027(2) 0.027(2) 0.025(2) -0.0028(17) -0.0036(17) -0.0091(18)
C52 0.041(3) 0.027(2) 0.043(3) 0.004(2) -0.009(2) -0.004(2)
N2 0.033(2) 0.042(2) 0.034(2) -0.0017(18) 0.0058(16) -0.0131(18)
C53 0.029(2) 0.046(3) 0.032(3) 0.001(2) 0.0086(19) -0.007(2)
C54 0.058(4) 0.037(3) 0.088(5) 0.001(3) 0.019(3) 0.009(3)
N3 0.044(2) 0.036(2) 0.038(2) -0.0018(19) -0.0054(18) -0.0143(18)
C55 0.043(3) 0.045(3) 0.031(3) -0.006(2) -0.007(2) -0.026(2)
C56 0.082(4) 0.071(4) 0.052(4) 0.030(3) -0.042(3) -0.048(3)

loop_
_atom_type_symbol
_atom_type_description
_atom_type_scat_dispersion_real
_atom_type_scat_dispersion_imag
_atom_type_scat_source
C C 0.0033 0.0016 'International Tables Vol C Tables 4.2.6.8 and 6.1.1.4'
Ag Ag -0.8971 1.1015 'International Tables Vol C Tables 4.2.6.8 and 6.1.1.4'
F F 0.0171 0.0103 'International Tables Vol C Tables 4.2.6.8 and 6.1.1.4'
N N 0.0061 0.0033 'International Tables Vol C Tables 4.2.6.8 and 6.1.1.4'
O O 0.0106 0.0060 'International Tables Vol C Tables 4.2.6.8 and 6.1.1.4'
H H 0.0000 0.0000 'International Tables Vol C Tables 4.2.6.8 and 6.1.1.4'

loop_
_geom_angle_atom_site_label_1
_geom_angle_atom_site_label_2
_geom_angle_atom_site_label_3
_geom_angle
_geom_angle_site_symmetry_1
_geom_angle_site_symmetry_3
C1 Ag1 C19 168.13(14) . .
C1 Ag1 Ag6 117.85(10) . .
C19 Ag1 Ag6 50.77(9) . .
C1 Ag1 Ag7 55.24(10) . .
C19 Ag1 Ag7 135.47(9) . .
Ag6 Ag1 Ag7 170.328(15) . .
C1 Ag1 Ag5 54.29(10) . .
C19 Ag1 Ag5 117.17(9) . .
Ag6 Ag1 Ag5 70.015(13) . .
Ag7 Ag1 Ag5 106.285(15) . .
C1 Ag1 Ag11 129.35(10) . .
C19 Ag1 Ag11 57.44(9) . .
Ag6 Ag1 Ag11 101.631(15) . .
Ag7 Ag1 Ag11 80.974(15) . .
Ag5 Ag1 Ag11 169.723(14) . .
C1 Ag1 Ag2 126.92(10) . .
C19 Ag1 Ag2 54.70(9) . .
Ag6 Ag1 Ag2 64.605(13) . .
Ag7 Ag1 Ag2 124.582(16) . .
Ag5 Ag1 Ag2 84.61(2) . .
Ag11 Ag1 Ag2 97.34(2) . .
C1 Ag1 Ag8 53.01(10) . .
C19 Ag1 Ag8 122.50(9) . .
Ag6 Ag1 Ag8 104.347(16) . .
Ag7 Ag1 Ag8 66.239(15) . .
Ag5 Ag1 Ag8 87.56(2) . .
Ag11 Ag1 Ag8 88.85(2) . .
Ag2 Ag1 Ag8 168.181(14) . .
O1 Ag2 C18 121.90(11) . .
O1 Ag2 C19 112.36(11) . .
C18 Ag2 C19 121.22(11) . .
O1 Ag2 O7 115.31(10) . .
C18 Ag2 O7 96.09(11) . .
C19 Ag2 O7 78.92(11) . .
O1 Ag2 Ag4 97.98(7) . .
C18 Ag2 Ag4 44.81(8) . .
C19 Ag2 Ag4 110.01(8) . .
O7 Ag2 Ag4 139.59(7) . .
O1 Ag2 Ag1 156.76(7) . .
C18 Ag2 Ag1 81.30(8) . .
C19 Ag2 Ag1 46.20(8) . .
O7 Ag2 Ag1 58.17(7) . .
Ag4 Ag2 Ag1 98.75(2) . .
O1 Ag2 Ag3 78.85(7) . .
C18 Ag2 Ag3 49.76(8) . .
C19 Ag2 Ag3 168.54(8) . .
O7 Ag2 Ag3 94.35(7) . .
Ag4 Ag2 Ag3 69.256(16) . .
Ag1 Ag2 Ag3 122.349(17) . .
O1 Ag2 Ag6 118.88(7) . .
C18 Ag2 Ag6 87.03(8) . .
C19 Ag2 Ag6 45.67(8) . .
O7 Ag2 Ag6 112.73(7) . .
Ag4 Ag2 Ag6 64.346(15) . .
Ag1 Ag2 Ag6 56.069(13) . .
Ag3 Ag2 Ag6 131.894(16) . .
N1 Ag3 C18 146.98(13) . .
N1 Ag3 O2 102.13(11) . .
C18 Ag3 O2 108.14(11) . .
N1 Ag3 C17 118.08(13) . .
C18 Ag3 C17 29.88(12) . .
O2 Ag3 C17 137.85(11) . .
N1 Ag3 O4 97.72(12) . 2_765
C18 Ag3 O4 103.46(11) . 2_765
O2 Ag3 O4 72.84(9) . 2_765
C17 Ag3 O4 111.15(11) . 2_765
N1 Ag3 Ag2 124.63(10) . .
C18 Ag3 Ag2 52.67(9) . .
O2 Ag3 Ag2 77.51(7) . .
C17 Ag3 Ag2 69.83(8) . .
O4 Ag3 Ag2 132.44(6) 2_765 .
N1 Ag3 Ag4 174.47(9) . .
C18 Ag3 Ag4 38.04(9) . .
O2 Ag3 Ag4 72.34(7) . .
C17 Ag3 Ag4 67.25(9) . .
O4 Ag3 Ag4 81.04(7) 2_765 .
Ag2 Ag3 Ag4 54.643(13) . .
C18 Ag4 O4 157.51(12) . .
C18 Ag4 O2 121.36(11) . 2_765
O4 Ag4 O2 77.52(9) . 2_765
C18 Ag4 Ag2 54.79(10) . .
O4 Ag4 Ag2 103.57(7) . .
O2 Ag4 Ag2 164.11(7) 2_765 .
C18 Ag4 Ag6 89.94(10) . .
O4 Ag4 Ag6 82.54(7) . .
O2 Ag4 Ag6 134.99(7) 2_765 .
Ag2 Ag4 Ag6 60.245(14) . .
C18 Ag4 Ag5 51.55(9) . .
O4 Ag4 Ag5 137.24(8) . .
O2 Ag4 Ag5 111.46(6) 2_765 .
Ag2 Ag4 Ag5 78.78(2) . .
Ag6 Ag4 Ag5 61.271(16) . .
C18 Ag4 Ag3 43.30(9) . .
O4 Ag4 Ag3 122.33(8) . .
O2 Ag4 Ag3 109.62(7) 2_765 .
Ag2 Ag4 Ag3 56.101(12) . .
Ag6 Ag4 Ag3 115.155(13) . .
Ag5 Ag4 Ag3 94.856(16) . .
O6 Ag5 C1 141.26(12) . .
O6 Ag5 C18 109.36(11) . .
C1 Ag5 C18 105.61(12) . .
O6 Ag5 C2 132.66(11) . .
C1 Ag5 C2 27.00(12) . .
C18 Ag5 C2 117.10(11) . .
O6 Ag5 Ag1 125.55(7) . .
C1 Ag5 Ag1 46.28(9) . .
C18 Ag5 Ag1 79.79(8) . .
C2 Ag5 Ag1 73.27(8) . .
O6 Ag5 Ag4 71.35(8) . .
C1 Ag5 Ag4 135.29(9) . .
C18 Ag5 Ag4 39.87(8) . .
C2 Ag5 Ag4 155.98(8) . .
Ag1 Ag5 Ag4 92.14(2) . .
O6 Ag5 Ag6 74.21(7) . .
C1 Ag5 Ag6 95.94(9) . .
C18 Ag5 Ag6 80.56(8) . .
C2 Ag5 Ag6 120.84(8) . .
Ag1 Ag5 Ag6 53.932(14) . .
Ag4 Ag5 Ag6 58.504(13) . .
O5 Ag6 C19 165.81(13) . .
O5 Ag6 O3 94.67(10) . .
C19 Ag6 O3 96.11(11) . .
O5 Ag6 Ag1 124.61(8) . .
C19 Ag6 Ag1 48.72(9) . .
O3 Ag6 Ag1 137.70(6) . .
O5 Ag6 Ag2 139.71(8) . .
C19 Ag6 Ag2 51.69(9) . .
O3 Ag6 Ag2 81.05(7) . .
Ag1 Ag6 Ag2 59.326(17) . .
O5 Ag6 Ag4 85.08(9) . .
C19 Ag6 Ag4 107.10(9) . .
O3 Ag6 Ag4 71.52(6) . .
Ag1 Ag6 Ag4 94.767(19) . .
Ag2 Ag6 Ag4 55.409(12) . .
O5 Ag6 Ag5 77.40(8) . .
C19 Ag6 Ag5 101.99(9) . .
O3 Ag6 Ag5 131.49(6) . .
Ag1 Ag6 Ag5 56.052(14) . .
Ag2 Ag6 Ag5 76.08(2) . .
Ag4 Ag6 Ag5 60.226(11) . .
O8 Ag7 O9 120.09(10) . .
O8 Ag7 C1 120.89(12) . .
O9 Ag7 C1 102.48(11) . .
O8 Ag7 Ag1 93.89(7) . .
O9 Ag7 Ag1 144.88(7) . .
C1 Ag7 Ag1 47.14(9) . .
O8 Ag7 Ag10 120.86(8) . .
O9 Ag7 Ag10 80.44(7) . .
C1 Ag7 Ag10 104.01(9) . .
Ag1 Ag7 Ag10 89.92(2) . .
O8 Ag7 Ag8 151.07(7) . .
O9 Ag7 Ag8 88.56(7) . .
C1 Ag7 Ag8 48.50(9) . .
Ag1 Ag7 Ag8 58.780(17) . .
Ag10 Ag7 Ag8 55.827(13) . .
O12 Ag8 C1 110.61(11) . .
O12 Ag8 C36 122.63(11) . .
C1 Ag8 C36 119.24(12) . .
O12 Ag8 N2 94.45(12) . .
C1 Ag8 N2 104.35(13) . .
C36 Ag8 N2 98.85(13) . .
O12 Ag8 Ag10 94.76(7) . .
C1 Ag8 Ag10 106.90(9) . .
C36 Ag8 Ag10 46.04(9) . .
N2 Ag8 Ag10 141.70(9) . .
O12 Ag8 Ag9 79.18(7) . .
C1 Ag8 Ag9 168.26(9) . .
C36 Ag8 Ag9 49.08(9) . .
N2 Ag8 Ag9 80.65(9) . .
Ag10 Ag8 Ag9 64.808(17) . .
O12 Ag8 Ag1 155.37(7) . .
C1 Ag8 Ag1 45.33(9) . .
C36 Ag8 Ag1 76.85(9) . .
N2 Ag8 Ag1 97.18(10) . .
Ag10 Ag8 Ag1 89.46(2) . .
Ag9 Ag8 Ag1 124.106(17) . .
O12 Ag8 Ag7 107.31(8) . .
C1 Ag8 Ag7 48.36(9) . .
C36 Ag8 Ag7 87.34(9) . .
N2 Ag8 Ag7 149.51(10) . .
Ag10 Ag8 Ag7 58.878(14) . .
Ag9 Ag8 Ag7 123.610(17) . .
Ag1 Ag8 Ag7 54.980(11) . .
N3 Ag9 C36 135.55(14) . .
N3 Ag9 O11 97.81(13) . .
C36 Ag9 O11 119.61(12) . .
N3 Ag9 O10 89.93(12) . 2_766
C36 Ag9 O10 119.16(11) . 2_766
O11 Ag9 O10 77.68(9) . 2_766
N3 Ag9 C35 109.60(14) . .
C36 Ag9 C35 28.08(13) . .
O11 Ag9 C35 147.05(11) . .
O10 Ag9 C35 119.06(10) 2_766 .
N3 Ag9 Ag8 118.02(11) . .
C36 Ag9 Ag8 52.49(9) . .
O11 Ag9 Ag8 81.70(7) . .
O10 Ag9 Ag8 147.29(6) 2_766 .
C35 Ag9 Ag8 69.60(8) . .
N3 Ag9 Ag10 174.48(11) . .
C36 Ag9 Ag10 42.44(9) . .
O11 Ag9 Ag10 81.50(7) . .
O10 Ag9 Ag10 95.26(6) 2_766 .
C35 Ag9 Ag10 69.43(9) . .
Ag8 Ag9 Ag10 56.470(14) . .
C36 Ag10 O10 144.21(12) . .
C36 Ag10 O13 125.92(12) . .
O10 Ag10 O13 85.15(9) . .
C36 Ag10 O11 115.91(12) . 2_766
O10 Ag10 O11 78.73(9) . 2_766
O13 Ag10 O11 87.28(10) . 2_766
C36 Ag10 Ag8 54.66(10) . .
O10 Ag10 Ag8 94.12(7) . .
O13 Ag10 Ag8 126.02(8) . .
O11 Ag10 Ag8 145.56(7) 2_766 .
C36 Ag10 Ag7 97.70(10) . .
O10 Ag10 Ag7 81.31(7) . .
O13 Ag10 Ag7 61.26(7) . .
O11 Ag10 Ag7 143.94(7) 2_766 .
Ag8 Ag10 Ag7 65.295(16) . .
C36 Ag10 Ag9 46.75(10) . .
O10 Ag10 Ag9 104.58(7) . .
O13 Ag10 Ag9 169.28(7) . .
O11 Ag10 Ag9 90.20(7) 2_766 .
Ag8 Ag10 Ag9 58.723(13) . .
Ag7 Ag10 Ag9 123.943(15) . .
C36 Ag10 Ag11 51.38(10) . .
O10 Ag10 Ag11 153.05(7) . .
O13 Ag10 Ag11 74.56(7) . .
O11 Ag10 Ag11 117.00(6) 2_766 .
Ag8 Ag10 Ag11 84.06(2) . .
Ag7 Ag10 Ag11 73.492(18) . .
Ag9 Ag10 Ag11 97.419(17) . .
O14 Ag11 C19 134.49(11) . .
O14 Ag11 C36 119.47(11) . .
C19 Ag11 C36 98.16(12) . .
O14 Ag11 C28 114.63(11) . .
C19 Ag11 C28 91.30(12) . .
C36 Ag11 C28 85.61(12) . .
O14 Ag11 Ag1 116.09(7) . .
C19 Ag11 Ag1 46.17(8) . .
C36 Ag11 Ag1 76.27(9) . .
C28 Ag11 Ag1 128.72(8) . .
O14 Ag11 Ag10 79.73(7) . .
C19 Ag11 Ag10 126.18(8) . .
C36 Ag11 Ag10 40.91(9) . .
C28 Ag11 Ag10 111.82(8) . .
Ag1 Ag11 Ag10 84.30(2) . .
C2 C1 Ag1 170.1(3) . .
C2 C1 Ag7 110.5(3) . .
Ag1 C1 Ag7 77.61(12) . .
C2 C1 Ag8 104.5(3) . .
Ag1 C1 Ag8 81.66(12) . .
Ag7 C1 Ag8 83.14(12) . .
C2 C1 Ag5 90.9(3) . .
Ag1 C1 Ag5 79.44(12) . .
Ag7 C1 Ag5 147.49(17) . .
Ag8 C1 Ag5 115.87(15) . .
C1 C2 C3 176.3(4) . .
C1 C2 Ag5 62.1(2) . .
C3 C2 Ag5 121.6(2) . .
C4 C3 C8 120.4(3) . .
C4 C3 C2 118.2(3) . .
C8 C3 C2 121.3(3) . .
C5 C4 C3 120.0(4) . .
C5 C4 H4A 120.0 . .
C3 C4 H4A 120.0 . .
C6 C5 C4 120.0(4) . .
C6 C5 H5A 120.0 . .
C4 C5 H5A 120.0 . .
C5 C6 C7 120.2(3) . .
C5 C6 H6A 119.9 . .
C7 C6 H6A 119.9 . .
C6 C7 C8 121.3(4) . .
C6 C7 H7A 119.4 . .
C8 C7 H7A 119.4 . .
C7 C8 C3 118.0(3) . .
C7 C8 C9 119.5(3) . .
C3 C8 C9 122.5(3) . .
C10 C9 C8 126.1(3) . .
C10 C9 H9A 117.0 . .
C8 C9 H9A 117.0 . .
C9 C10 C11 126.3(4) . .
C9 C10 H10A 116.9 . .
C11 C10 H10A 116.9 . .
C12 C11 C16 117.7(3) . .
C12 C11 C10 122.4(3) . .
C16 C11 C10 119.7(3) . .
C13 C12 C11 121.3(4) . .
C13 C12 H12A 119.3 . .
C11 C12 H12A 119.3 . .
C12 C13 C14 120.4(4) . .
C12 C13 H13A 119.8 . .
C14 C13 H13A 119.8 . .
C15 C14 C13 119.6(4) . .
C15 C14 H14A 120.2 . .
C13 C14 H14A 120.2 . .
C14 C15 C16 120.1(4) . .
C14 C15 H15A 119.9 . .
C16 C15 H15A 119.9 . .
C15 C16 C11 120.8(3) . .
C15 C16 C17 120.9(3) . .
C11 C16 C17 118.2(3) . .
C18 C17 C16 168.7(4) . .
C18 C17 Ag3 69.0(2) . .
C16 C17 Ag3 122.2(2) . .
C17 C18 Ag4 164.9(3) . .
C17 C18 Ag3 81.1(2) . .
Ag4 C18 Ag3 98.65(14) . .
C17 C18 Ag2 114.0(3) . .
Ag4 C18 Ag2 80.40(12) . .
Ag3 C18 Ag2 77.57(11) . .
C17 C18 Ag5 91.8(2) . .
Ag4 C18 Ag5 88.57(12) . .
Ag3 C18 Ag5 172.75(17) . .
Ag2 C18 Ag5 104.38(13) . .
C20 C19 Ag1 163.4(3) . .
C20 C19 Ag6 116.1(3) . .
Ag1 C19 Ag6 80.51(12) . .
C20 C19 Ag2 102.5(3) . .
Ag1 C19 Ag2 79.11(11) . .
Ag6 C19 Ag2 82.63(11) . .
C20 C19 Ag11 89.5(2) . .
Ag1 C19 Ag11 76.39(11) . .
Ag6 C19 Ag11 139.21(16) . .
Ag2 C19 Ag11 124.35(15) . .
C19 C20 C21 177.7(4) . .
C22 C21 C26 119.9(3) . .
C22 C21 C20 118.6(3) . .
C26 C21 C20 121.4(3) . .
C23 C22 C21 120.3(3) . .
C23 C22 H22A 119.9 . .
C21 C22 H22A 119.9 . .
C22 C23 C24 120.1(4) . .
C22 C23 H23A 120.0 . .
C24 C23 H23A 120.0 . .
C23 C24 C25 120.3(3) . .
C23 C24 H24A 119.9 . .
C25 C24 H24A 119.9 . .
C24 C25 C26 120.8(4) . .
C24 C25 H25A 119.6 . .
C26 C25 H25A 119.6 . .
C25 C26 C21 118.6(3) . .
C25 C26 C27 118.8(3) . .
C21 C26 C27 122.6(3) . .
C28 C27 C26 125.5(4) . .
C28 C27 H27A 117.2 . .
C26 C27 H27A 117.2 . .
C27 C28 C29 125.5(4) . .
C27 C28 Ag11 85.1(2) . .
C29 C28 Ag11 104.0(2) . .
C27 C28 H28A 112.6 . .
C29 C28 H28A 112.6 . .
Ag11 C28 H28A 112.6 . .
C30 C29 C34 118.3(4) . .
C30 C29 C28 122.1(4) . .
C34 C29 C28 119.5(3) . .
C31 C30 C29 121.1(4) . .
C31 C30 H30A 119.5 . .
C29 C30 H30A 119.5 . .
C30 C31 C32 120.4(4) . .
C30 C31 H31A 119.8 . .
C32 C31 H31A 119.8 . .
C33 C32 C31 119.8(4) . .
C33 C32 H32A 120.1 . .
C31 C32 H32A 120.1 . .
C32 C33 C34 120.5(4) . .
C32 C33 H33A 119.7 . .
C34 C33 H33A 119.7 . .
C33 C34 C29 120.0(4) . .
C33 C34 C35 120.9(4) . .
C29 C34 C35 119.0(3) . .
C36 C35 C34 172.4(4) . .
C36 C35 Ag9 61.3(2) . .
C34 C35 Ag9 125.8(3) . .
C35 C36 Ag10 160.7(3) . .
C35 C36 Ag9 90.6(3) . .
Ag10 C36 Ag9 90.82(14) . .
C35 C36 Ag8 119.8(3) . .
Ag10 C36 Ag8 79.30(12) . .
Ag9 C36 Ag8 78.43(11) . .
C35 C36 Ag11 86.9(3) . .
Ag10 C36 Ag11 87.71(13) . .
Ag9 C36 Ag11 168.01(17) . .
Ag8 C36 Ag11 112.92(14) . .
C37 O1 Ag2 121.6(2) . .
C37 O2 Ag3 116.5(2) . .
C37 O2 Ag4 140.5(2) . 2_765
Ag3 O2 Ag4 100.23(9) . 2_765
O1 C37 O2 128.6(4) . .
O1 C37 C38 114.7(3) . .
O2 C37 C38 116.6(3) . .
F2 C38 F3 107.2(3) . .
F2 C38 F1 107.9(3) . .
F3 C38 F1 106.3(3) . .
F2 C38 C37 112.8(3) . .
F3 C38 C37 112.4(3) . .
F1 C38 C37 109.9(3) . .
C39 O3 Ag6 126.7(2) . .
C39 O4 Ag4 121.1(2) . .
C39 O4 Ag3 133.1(2) . 2_765
Ag4 O4 Ag3 105.77(10) . 2_765
O3 C39 O4 129.2(4) . .
O3 C39 C40 117.1(3) . .
O4 C39 C40 113.7(3) . .
F6 C40 F5 107.4(3) . .
F6 C40 F4 106.9(3) . .
F5 C40 F4 107.1(3) . .
F6 C40 C39 113.5(3) . .
F5 C40 C39 111.5(3) . .
F4 C40 C39 110.1(3) . .
C41 O5 Ag6 124.9(3) . .
C41 O6 Ag5 127.7(3) . .
O6 C41 O5 130.8(4) . .
O6 C41 C42 114.4(3) . .
O5 C41 C42 114.8(3) . .
F9 C42 F7 107.2(4) . .
F9 C42 F8 106.2(4) . .
F7 C42 F8 106.5(4) . .
F9 C42 C41 113.4(3) . .
F7 C42 C41 110.7(3) . .
F8 C42 C41 112.5(4) . .
C43 O7 Ag2 159.8(3) . .
C43 O8 Ag7 118.8(2) . .
O7 C43 O8 129.7(4) . .
O7 C43 C44 117.7(4) . .
O8 C43 C44 112.6(3) . .
F11 C44 F10 108.2(4) . .
F11 C44 F12 105.4(4) . .
F10 C44 F12 106.9(4) . .
F11 C44 C43 111.5(3) . .
F10 C44 C43 113.1(3) . .
F12 C44 C43 111.4(4) . .
C45 O9 Ag7 125.3(2) . .
C45 O10 Ag10 122.3(2) . .
C45 O10 Ag9 132.1(2) . 2_766
Ag10 O10 Ag9 101.75(10) . 2_766
O9 C45 O10 130.3(3) . .
O9 C45 C46 114.2(3) . .
O10 C45 C46 115.5(3) . .
F13 C46 F14 107.2(4) . .
F13 C46 F15 105.0(4) . .
F14 C46 F15 106.8(4) . .
F13 C46 C45 113.9(3) . .
F14 C46 C45 113.5(3) . .
F15 C46 C45 110.0(4) . .
C47 O11 Ag9 119.2(3) . .
C47 O11 Ag10 138.7(3) . 2_766
Ag9 O11 Ag10 101.21(10) . 2_766
C47 O12 Ag8 123.9(2) . .
O12 C47 O11 130.1(4) . .
O12 C47 C48 114.1(3) . .
O11 C47 C48 115.8(3) . .
F16 C48 F18 108.1(4) . .
F16 C48 F17 105.5(4) . .
F18 C48 F17 105.3(4) . .
F16 C48 C47 114.0(4) . .
F18 C48 C47 113.2(3) . .
F17 C48 C47 110.2(4) . .
C49 O13 Ag10 121.4(2) . .
C49 O14 Ag11 125.3(2) . .
O13 C49 O14 131.1(4) . .
O13 C49 C50 114.1(4) . .
O14 C49 C50 114.8(3) . .
F19 C50 F21 107.8(4) . .
F19 C50 F20 106.4(4) . .
F21 C50 F20 106.1(4) . .
F19 C50 C49 111.3(4) . .
F21 C50 C49 113.3(3) . .
F20 C50 C49 111.6(4) . .
C51 N1 Ag3 173.9(4) . .
N1 C51 C52 179.5(5) . .
C51 C52 H52A 109.5 . .
C51 C52 H52B 109.5 . .
H52A C52 H52B 109.5 . .
C51 C52 H52C 109.5 . .
H52A C52 H52C 109.5 . .
H52B C52 H52C 109.5 . .
C53 N2 Ag8 164.6(4) . .
N2 C53 C54 178.9(6) . .
C53 C54 H54A 109.5 . .
C53 C54 H54B 109.5 . .
H54A C54 H54B 109.5 . .
C53 C54 H54C 109.5 . .
H54A C54 H54C 109.5 . .
H54B C54 H54C 109.5 . .
C55 N3 Ag9 147.3(4) . .
N3 C55 C56 178.6(6) . .
C55 C56 H56A 109.5 . .
C55 C56 H56B 109.5 . .
H56A C56 H56B 109.5 . .
C55 C56 H56C 109.5 . .
H56A C56 H56C 109.5 . .
H56B C56 H56C 109.5 . .

loop_
_geom_bond_atom_site_label_1
_geom_bond_atom_site_label_2
_geom_bond_distance
_geom_bond_site_symmetry_2
Ag1 C1 2.117(4) .
Ag1 C19 2.137(3) .
Ag1 Ag6 2.8053(7) .
Ag1 Ag7 2.8200(7) .
Ag1 Ag5 2.8790(7) .
Ag1 Ag11 2.8797(7) .
Ag1 Ag2 2.9080(6) .
Ag1 Ag8 2.9448(6) .
Ag2 O1 2.278(3) .
Ag2 C18 2.400(3) .
Ag2 C19 2.417(3) .
Ag2 O7 2.506(3) .
Ag2 Ag4 2.8963(6) .
Ag2 Ag3 2.9477(6) .
Ag2 Ag6 3.0544(7) .
Ag3 N1 2.191(3) .
Ag3 C18 2.304(3) .
Ag3 O2 2.397(3) .
Ag3 C17 2.437(4) .
Ag3 O4 2.481(3) 2_765
Ag3 Ag4 3.3211(8) .
Ag4 C18 2.070(4) .
Ag4 O4 2.171(3) .
Ag4 O2 2.444(3) 2_765
Ag4 Ag6 3.1715(7) .
Ag4 Ag5 3.2284(6) .
Ag5 O6 2.228(3) .
Ag5 C1 2.378(4) .
Ag5 C18 2.529(3) .
Ag5 C2 2.690(4) .
Ag5 Ag6 3.2616(7) .
Ag6 O5 2.174(3) .
Ag6 C19 2.203(3) .
Ag6 O3 2.412(3) .
Ag7 O8 2.244(3) .
Ag7 O9 2.267(3) .
Ag7 C1 2.372(4) .
Ag7 Ag10 2.9698(7) .
Ag7 Ag8 3.1516(7) .
Ag8 O12 2.330(3) .
Ag8 C1 2.377(4) .
Ag8 C36 2.383(4) .
Ag8 N2 2.385(4) .
Ag8 Ag10 2.8701(6) .
Ag8 Ag9 2.9427(6) .
Ag9 N3 2.266(4) .
Ag9 C36 2.269(4) .
Ag9 O11 2.339(3) .
Ag9 O10 2.459(3) 2_766
Ag9 C35 2.588(4) .
Ag9 Ag10 3.1156(8) .
Ag10 C36 2.102(4) .
Ag10 O10 2.301(3) .
Ag10 O13 2.388(3) .
Ag10 O11 2.441(3) 2_766
Ag10 Ag11 3.2081(7) .
Ag11 O14 2.212(3) .
Ag11 C19 2.497(3) .
Ag11 C36 2.508(4) .
Ag11 C28 2.703(4) .
C1 C2 1.221(5) .
C2 C3 1.441(5) .
C3 C4 1.392(5) .
C3 C8 1.412(5) .
C4 C5 1.385(5) .
C4 H4A 0.9500 .
C5 C6 1.378(6) .
C5 H5A 0.9500 .
C6 C7 1.383(6) .
C6 H6A 0.9500 .
C7 C8 1.389(5) .
C7 H7A 0.9500 .
C8 C9 1.473(5) .
C9 C10 1.334(5) .
C9 H9A 0.9500 .
C10 C11 1.478(5) .
C10 H10A 0.9500 .
C11 C12 1.392(5) .
C11 C16 1.413(5) .
C12 C13 1.378(6) .
C12 H12A 0.9500 .
C13 C14 1.390(6) .
C13 H13A 0.9500 .
C14 C15 1.384(5) .
C14 H14A 0.9500 .
C15 C16 1.386(5) .
C15 H15A 0.9500 .
C16 C17 1.439(5) .
C17 C18 1.229(5) .
C19 C20 1.222(5) .
C20 C21 1.435(5) .
C21 C22 1.396(5) .
C21 C26 1.406(5) .
C22 C23 1.380(5) .
C22 H22A 0.9500 .
C23 C24 1.381(6) .
C23 H23A 0.9500 .
C24 C25 1.383(6) .
C24 H24A 0.9500 .
C25 C26 1.393(5) .
C25 H25A 0.9500 .
C26 C27 1.476(5) .
C27 C28 1.342(5) .
C27 H27A 0.9500 .
C28 C29 1.479(5) .
C28 H28A 1.0000 .
C29 C30 1.392(6) .
C29 C34 1.408(5) .
C30 C31 1.379(6) .
C30 H30A 0.9500 .
C31 C32 1.382(7) .
C31 H31A 0.9500 .
C32 C33 1.378(6) .
C32 H32A 0.9500 .
C33 C34 1.392(6) .
C33 H33A 0.9500 .
C34 C35 1.442(5) .
C35 C36 1.218(5) .
O1 C37 1.241(5) .
O2 C37 1.247(4) .
O2 Ag4 2.444(3) 2_765
C37 C38 1.539(5) .
C38 F2 1.324(4) .
C38 F3 1.329(5) .
C38 F1 1.332(5) .
O3 C39 1.231(5) .
O4 C39 1.255(4) .
O4 Ag3 2.481(3) 2_765
C39 C40 1.540(5) .
C40 F6 1.325(4) .
C40 F5 1.327(5) .
C40 F4 1.336(5) .
O5 C41 1.240(5) .
O6 C41 1.227(5) .
C41 C42 1.545(5) .
C42 F9 1.307(5) .
C42 F7 1.310(6) .
C42 F8 1.323(5) .
O7 C43 1.224(5) .
O8 C43 1.242(5) .
C43 C44 1.553(6) .
C44 F11 1.314(5) .
C44 F10 1.314(5) .
C44 F12 1.336(5) .
O9 C45 1.235(5) .
O10 C45 1.245(5) .
O10 Ag9 2.459(3) 2_766
C45 C46 1.539(5) .
C46 F13 1.311(5) .
C46 F14 1.314(5) .
C46 F15 1.327(6) .
O11 C47 1.245(5) .
O11 Ag10 2.441(3) 2_766
O12 C47 1.241(5) .
C47 C48 1.534(6) .
C48 F16 1.311(5) .
C48 F18 1.334(5) .
C48 F17 1.347(6) .
O13 C49 1.236(5) .
O14 C49 1.244(5) .
C49 C50 1.539(6) .
C50 F19 1.326(6) .
C50 F21 1.328(5) .
C50 F20 1.330(6) .
N1 C51 1.128(5) .
C51 C52 1.452(6) .
C52 H52A 0.9800 .
C52 H52B 0.9800 .
C52 H52C 0.9800 .
N2 C53 1.130(6) .
C53 C54 1.462(7) .
C54 H54A 0.9800 .
C54 H54B 0.9800 .
C54 H54C 0.9800 .
N3 C55 1.135(6) .
C55 C56 1.449(7) .
C56 H56A 0.9800 .
C56 H56B 0.9800 .
C56 H56C 0.9800 .

loop_
_geom_torsion_atom_site_label_1
_geom_torsion_atom_site_label_2
_geom_torsion_atom_site_label_3
_geom_torsion_atom_site_label_4
_geom_torsion
_geom_torsion_site_symmetry_1
_geom_torsion_site_symmetry_4
C1 Ag1 Ag2 O1 -168.4(2) . .
C19 Ag1 Ag2 O1 26.2(2) . .
Ag6 Ag1 Ag2 O1 84.74(19) . .
Ag7 Ag1 Ag2 O1 -98.76(19) . .
Ag5 Ag1 Ag2 O1 155.16(19) . .
Ag11 Ag1 Ag2 O1 -14.69(19) . .
Ag8 Ag1 Ag2 O1 106.41(19) . .
C1 Ag1 Ag2 C18 14.59(15) . .
C19 Ag1 Ag2 C18 -150.84(14) . .
Ag6 Ag1 Ag2 C18 -92.28(8) . .
Ag7 Ag1 Ag2 C18 84.22(9) . .
Ag5 Ag1 Ag2 C18 -21.87(8) . .
Ag11 Ag1 Ag2 C18 168.28(8) . .
Ag8 Ag1 Ag2 C18 -70.62(11) . .
C1 Ag1 Ag2 C19 165.43(17) . .
Ag6 Ag1 Ag2 C19 58.55(12) . .
Ag7 Ag1 Ag2 C19 -124.95(12) . .
Ag5 Ag1 Ag2 C19 128.97(12) . .
Ag11 Ag1 Ag2 C19 -40.88(12) . .
Ag8 Ag1 Ag2 C19 80.22(13) . .
C1 Ag1 Ag2 O7 -88.19(15) . .
C19 Ag1 Ag2 O7 106.38(14) . .
Ag6 Ag1 Ag2 O7 164.93(8) . .
Ag7 Ag1 Ag2 O7 -18.57(8) . .
Ag5 Ag1 Ag2 O7 -124.65(8) . .
Ag11 Ag1 Ag2 O7 65.50(8) . .
Ag8 Ag1 Ag2 O7 -173.40(10) . .
C1 Ag1 Ag2 Ag4 56.03(13) . .
C19 Ag1 Ag2 Ag4 -109.40(12) . .
Ag6 Ag1 Ag2 Ag4 -50.844(11) . .
Ag7 Ag1 Ag2 Ag4 125.656(15) . .
Ag5 Ag1 Ag2 Ag4 19.570(13) . .
Ag11 Ag1 Ag2 Ag4 -150.276(14) . .
Ag8 Ag1 Ag2 Ag4 -29.18(6) . .
C1 Ag1 Ag2 Ag3 -14.90(13) . .
C19 Ag1 Ag2 Ag3 179.67(12) . .
Ag6 Ag1 Ag2 Ag3 -121.77(2) . .
Ag7 Ag1 Ag2 Ag3 54.73(2) . .
Ag5 Ag1 Ag2 Ag3 -51.359(19) . .
Ag11 Ag1 Ag2 Ag3 138.795(16) . .
Ag8 Ag1 Ag2 Ag3 -100.11(7) . .
C1 Ag1 Ag2 Ag6 106.87(13) . .
C19 Ag1 Ag2 Ag6 -58.55(12) . .
Ag7 Ag1 Ag2 Ag6 176.500(17) . .
Ag5 Ag1 Ag2 Ag6 70.414(12) . .
Ag11 Ag1 Ag2 Ag6 -99.432(14) . .
Ag8 Ag1 Ag2 Ag6 21.66(6) . .
O1 Ag2 Ag3 N1 70.24(13) . .
C18 Ag2 Ag3 N1 -139.01(16) . .
C19 Ag2 Ag3 N1 -98.2(4) . .
O7 Ag2 Ag3 N1 -44.71(13) . .
Ag4 Ag2 Ag3 N1 173.31(11) . .
Ag1 Ag2 Ag3 N1 -99.41(11) . .
Ag6 Ag2 Ag3 N1 -170.78(11) . .
O1 Ag2 Ag3 C18 -150.74(13) . .
C19 Ag2 Ag3 C18 40.8(4) . .
O7 Ag2 Ag3 C18 94.30(13) . .
Ag4 Ag2 Ag3 C18 -47.68(11) . .
Ag1 Ag2 Ag3 C18 39.60(11) . .
Ag6 Ag2 Ag3 C18 -31.77(11) . .
O1 Ag2 Ag3 O2 -25.99(10) . .
C18 Ag2 Ag3 O2 124.75(13) . .
C19 Ag2 Ag3 O2 165.5(4) . .
O7 Ag2 Ag3 O2 -140.95(9) . .
Ag4 Ag2 Ag3 O2 77.07(7) . .
Ag1 Ag2 Ag3 O2 164.35(7) . .
Ag6 Ag2 Ag3 O2 92.98(7) . .
O1 Ag2 Ag3 C17 -178.91(12) . .
C18 Ag2 Ag3 C17 -28.17(14) . .
C19 Ag2 Ag3 C17 12.6(4) . .
O7 Ag2 Ag3 C17 66.13(11) . .
Ag4 Ag2 Ag3 C17 -75.85(9) . .
Ag1 Ag2 Ag3 C17 11.43(9) . .
Ag6 Ag2 Ag3 C17 -59.94(9) . .
O1 Ag2 Ag3 O4 -78.26(12) . 2_765
C18 Ag2 Ag3 O4 72.49(14) . 2_765
C19 Ag2 Ag3 O4 113.3(4) . 2_765
O7 Ag2 Ag3 O4 166.79(11) . 2_765
Ag4 Ag2 Ag3 O4 24.81(9) . 2_765
Ag1 Ag2 Ag3 O4 112.09(9) . 2_765
Ag6 Ag2 Ag3 O4 40.72(10) . 2_765
O1 Ag2 Ag3 Ag4 -103.06(7) . .
C18 Ag2 Ag3 Ag4 47.68(11) . .
C19 Ag2 Ag3 Ag4 88.5(4) . .
O7 Ag2 Ag3 Ag4 141.98(6) . .
Ag1 Ag2 Ag3 Ag4 87.28(2) . .
Ag6 Ag2 Ag3 Ag4 15.914(14) . .
O1 Ag2 Ag4 C18 128.03(14) . .
C19 Ag2 Ag4 C18 -114.59(14) . .
O7 Ag2 Ag4 C18 -18.14(16) . .
Ag1 Ag2 Ag4 C18 -68.16(12) . .
Ag3 Ag2 Ag4 C18 53.21(12) . .
Ag6 Ag2 Ag4 C18 -113.70(12) . .
O1 Ag2 Ag4 O4 -45.23(11) . .
C18 Ag2 Ag4 O4 -173.26(14) . .
C19 Ag2 Ag4 O4 72.15(12) . .
O7 Ag2 Ag4 O4 168.60(13) . .
Ag1 Ag2 Ag4 O4 118.58(8) . .
Ag3 Ag2 Ag4 O4 -120.05(8) . .
Ag6 Ag2 Ag4 O4 73.04(8) . .
O1 Ag2 Ag4 O2 46.8(2) . 2_765
C18 Ag2 Ag4 O2 -81.2(3) . 2_765
C19 Ag2 Ag4 O2 164.2(2) . 2_765
O7 Ag2 Ag4 O2 -99.3(2) . 2_765
Ag1 Ag2 Ag4 O2 -149.4(2) . 2_765
Ag3 Ag2 Ag4 O2 -28.0(2) . 2_765
Ag6 Ag2 Ag4 O2 165.1(2) . 2_765
O1 Ag2 Ag4 Ag6 -118.27(7) . .
C18 Ag2 Ag4 Ag6 113.70(12) . .
C19 Ag2 Ag4 Ag6 -0.89(9) . .
O7 Ag2 Ag4 Ag6 95.56(11) . .
Ag1 Ag2 Ag4 Ag6 45.539(13) . .
Ag3 Ag2 Ag4 Ag6 166.914(12) . .
O1 Ag2 Ag4 Ag5 178.54(7) . .
C18 Ag2 Ag4 Ag5 50.52(12) . .
C19 Ag2 Ag4 Ag5 -64.08(9) . .
O7 Ag2 Ag4 Ag5 32.38(11) . .
Ag1 Ag2 Ag4 Ag5 -17.649(11) . .
Ag3 Ag2 Ag4 Ag5 103.726(15) . .
Ag6 Ag2 Ag4 Ag5 -63.188(15) . .
O1 Ag2 Ag4 Ag3 74.82(7) . .
C18 Ag2 Ag4 Ag3 -53.21(12) . .
C19 Ag2 Ag4 Ag3 -167.80(9) . .
O7 Ag2 Ag4 Ag3 -71.35(11) . .
Ag1 Ag2 Ag4 Ag3 -121.374(15) . .
Ag6 Ag2 Ag4 Ag3 -166.914(12) . .
N1 Ag3 Ag4 C18 -156.9(10) . .
O2 Ag3 Ag4 C18 -159.55(15) . .
C17 Ag3 Ag4 C18 8.19(17) . .
O4 Ag3 Ag4 C18 125.72(16) 2_765 .
Ag2 Ag3 Ag4 C18 -72.55(14) . .
N1 Ag3 Ag4 O4 0.4(10) . .
C18 Ag3 Ag4 O4 157.33(16) . .
O2 Ag3 Ag4 O4 -2.22(10) . .
C17 Ag3 Ag4 O4 165.52(12) . .
O4 Ag3 Ag4 O4 -76.95(11) 2_765 .
Ag2 Ag3 Ag4 O4 84.78(8) . .
N1 Ag3 Ag4 O2 87.8(10) . 2_765
C18 Ag3 Ag4 O2 -115.29(16) . 2_765
O2 Ag3 Ag4 O2 85.16(9) . 2_765
C17 Ag3 Ag4 O2 -107.11(11) . 2_765
O4 Ag3 Ag4 O2 10.43(9) 2_765 2_765
Ag2 Ag3 Ag4 O2 172.16(7) . 2_765
N1 Ag3 Ag4 Ag2 -84.3(10) . .
C18 Ag3 Ag4 Ag2 72.55(14) . .
O2 Ag3 Ag4 Ag2 -87.00(7) . .
C17 Ag3 Ag4 Ag2 80.73(9) . .
O4 Ag3 Ag4 Ag2 -161.73(7) 2_765 .
N1 Ag3 Ag4 Ag6 -96.9(10) . .
C18 Ag3 Ag4 Ag6 60.00(14) . .
O2 Ag3 Ag4 Ag6 -99.54(7) . .
C17 Ag3 Ag4 Ag6 68.19(9) . .
O4 Ag3 Ag4 Ag6 -174.28(6) 2_765 .
Ag2 Ag3 Ag4 Ag6 -12.542(11) . .
N1 Ag3 Ag4 Ag5 -157.3(10) . .
C18 Ag3 Ag4 Ag5 -0.46(14) . .
O2 Ag3 Ag4 Ag5 -160.00(6) . .
C17 Ag3 Ag4 Ag5 7.73(9) . .
O4 Ag3 Ag4 Ag5 125.26(7) 2_765 .
Ag2 Ag3 Ag4 Ag5 -73.001(19) . .
C1 Ag1 Ag5 O6 130.02(15) . .
C19 Ag1 Ag5 O6 -40.29(14) . .
Ag6 Ag1 Ag5 O6 -20.88(9) . .
Ag7 Ag1 Ag5 O6 149.71(9) . .
Ag11 Ag1 Ag5 O6 15.68(12) . .
Ag2 Ag1 Ag5 O6 -85.79(9) . .
Ag8 Ag1 Ag5 O6 85.34(9) . .
C19 Ag1 Ag5 C1 -170.31(16) . .
Ag6 Ag1 Ag5 C1 -150.90(12) . .
Ag7 Ag1 Ag5 C1 19.69(12) . .
Ag11 Ag1 Ag5 C1 -114.35(14) . .
Ag2 Ag1 Ag5 C1 144.19(12) . .
Ag8 Ag1 Ag5 C1 -44.68(12) . .
C1 Ag1 Ag5 C18 -123.40(15) . .
C19 Ag1 Ag5 C18 66.29(13) . .
Ag6 Ag1 Ag5 C18 85.70(8) . .
Ag7 Ag1 Ag5 C18 -103.70(8) . .
Ag11 Ag1 Ag5 C18 122.26(11) . .
Ag2 Ag1 Ag5 C18 20.79(8) . .
Ag8 Ag1 Ag5 C18 -168.07(8) . .
C1 Ag1 Ag5 C2 -0.89(15) . .
C19 Ag1 Ag5 C2 -171.20(13) . .
Ag6 Ag1 Ag5 C2 -151.79(8) . .
Ag7 Ag1 Ag5 C2 18.80(8) . .
Ag11 Ag1 Ag5 C2 -115.23(11) . .
Ag2 Ag1 Ag5 C2 143.30(8) . .
Ag8 Ag1 Ag5 C2 -45.57(8) . .
C1 Ag1 Ag5 Ag4 -161.48(12) . .
C19 Ag1 Ag5 Ag4 28.21(11) . .
Ag6 Ag1 Ag5 Ag4 47.619(11) . .
Ag7 Ag1 Ag5 Ag4 -141.788(12) . .
Ag11 Ag1 Ag5 Ag4 84.18(7) . .
Ag2 Ag1 Ag5 Ag4 -17.290(11) . .
Ag8 Ag1 Ag5 Ag4 153.843(13) . .
C1 Ag1 Ag5 Ag6 150.90(12) . .
C19 Ag1 Ag5 Ag6 -19.41(11) . .
Ag7 Ag1 Ag5 Ag6 170.593(15) . .
Ag11 Ag1 Ag5 Ag6 36.56(7) . .
Ag2 Ag1 Ag5 Ag6 -64.909(12) . .
Ag8 Ag1 Ag5 Ag6 106.224(15) . .
C18 Ag4 Ag5 O6 -161.78(14) . .
O4 Ag4 Ag5 O6 46.69(13) . .
O2 Ag4 Ag5 O6 -48.08(10) 2_765 .
Ag2 Ag4 Ag5 O6 144.60(8) . .
Ag6 Ag4 Ag5 O6 82.52(8) . .
Ag3 Ag4 Ag5 O6 -161.38(7) . .
C18 Ag4 Ag5 C1 52.21(18) . .
O4 Ag4 Ag5 C1 -99.33(17) . .
O2 Ag4 Ag5 C1 165.91(14) 2_765 .
Ag2 Ag4 Ag5 C1 -1.41(12) . .
Ag6 Ag4 Ag5 C1 -63.49(13) . .
Ag3 Ag4 Ag5 C1 52.61(12) . .
O4 Ag4 Ag5 C18 -151.54(17) . .
O2 Ag4 Ag5 C18 113.70(14) 2_765 .
Ag2 Ag4 Ag5 C18 -53.62(12) . .
Ag6 Ag4 Ag5 C18 -115.70(12) . .
Ag3 Ag4 Ag5 C18 0.40(12) . .
C18 Ag4 Ag5 C2 19.8(2) . .
O4 Ag4 Ag5 C2 -131.7(2) . .
O2 Ag4 Ag5 C2 133.5(2) 2_765 .
Ag2 Ag4 Ag5 C2 -33.79(19) . .
Ag6 Ag4 Ag5 C2 -95.87(19) . .
Ag3 Ag4 Ag5 C2 20.23(19) . .
C18 Ag4 Ag5 Ag1 71.25(12) . .
O4 Ag4 Ag5 Ag1 -80.28(11) . .
O2 Ag4 Ag5 Ag1 -175.05(7) 2_765 .
Ag2 Ag4 Ag5 Ag1 17.631(12) . .
Ag6 Ag4 Ag5 Ag1 -44.448(13) . .
Ag3 Ag4 Ag5 Ag1 71.651(13) . .
C18 Ag4 Ag5 Ag6 115.70(12) . .
O4 Ag4 Ag5 Ag6 -35.84(11) . .
O2 Ag4 Ag5 Ag6 -130.60(7) 2_765 .
Ag2 Ag4 Ag5 Ag6 62.079(17) . .
Ag3 Ag4 Ag5 Ag6 116.098(17) . .
C1 Ag1 Ag6 O5 11.84(15) . .
C19 Ag1 Ag6 O5 -164.07(16) . .
Ag7 Ag1 Ag6 O5 -30.67(14) . .
Ag5 Ag1 Ag6 O5 38.37(10) . .
Ag11 Ag1 Ag6 O5 -135.40(10) . .
Ag2 Ag1 Ag6 O5 131.93(10) . .
Ag8 Ag1 Ag6 O5 -43.60(10) . .
C1 Ag1 Ag6 C19 175.91(16) . .
Ag7 Ag1 Ag6 C19 133.40(15) . .
Ag5 Ag1 Ag6 C19 -157.56(12) . .
Ag11 Ag1 Ag6 C19 28.67(12) . .
Ag2 Ag1 Ag6 C19 -64.01(12) . .
Ag8 Ag1 Ag6 C19 120.47(12) . .
C1 Ag1 Ag6 O3 -143.07(14) . .
C19 Ag1 Ag6 O3 41.02(15) . .
Ag7 Ag1 Ag6 O3 174.42(12) . .
Ag5 Ag1 Ag6 O3 -116.54(9) . .
Ag11 Ag1 Ag6 O3 69.68(9) . .
Ag2 Ag1 Ag6 O3 -22.99(9) . .
Ag8 Ag1 Ag6 O3 161.49(9) . .
C1 Ag1 Ag6 Ag2 -120.08(11) . .
C19 Ag1 Ag6 Ag2 64.01(12) . .
Ag7 Ag1 Ag6 Ag2 -162.59(9) . .
Ag5 Ag1 Ag6 Ag2 -93.556(19) . .
Ag11 Ag1 Ag6 Ag2 92.67(2) . .
Ag8 Ag1 Ag6 Ag2 -175.524(13) . .
C1 Ag1 Ag6 Ag4 -75.47(11) . .
C19 Ag1 Ag6 Ag4 108.62(12) . .
Ag7 Ag1 Ag6 Ag4 -117.98(8) . .
Ag5 Ag1 Ag6 Ag4 -48.940(11) . .
Ag11 Ag1 Ag6 Ag4 137.288(13) . .
Ag2 Ag1 Ag6 Ag4 44.616(15) . .
Ag8 Ag1 Ag6 Ag4 -130.908(16) . .
C1 Ag1 Ag6 Ag5 -26.53(11) . .
C19 Ag1 Ag6 Ag5 157.56(12) . .
Ag7 Ag1 Ag6 Ag5 -69.04(8) . .
Ag11 Ag1 Ag6 Ag5 -173.772(14) . .
Ag2 Ag1 Ag6 Ag5 93.556(19) . .
Ag8 Ag1 Ag6 Ag5 -81.97(2) . .
O1 Ag2 Ag6 O5 97.90(15) . .
C18 Ag2 Ag6 O5 -27.25(15) . .
C19 Ag2 Ag6 O5 -168.17(17) . .
O7 Ag2 Ag6 O5 -122.62(14) . .
Ag4 Ag2 Ag6 O5 13.00(12) . .
Ag1 Ag2 Ag6 O5 -108.76(13) . .
Ag3 Ag2 Ag6 O5 -3.52(13) . .
O1 Ag2 Ag6 C19 -93.93(14) . .
C18 Ag2 Ag6 C19 140.91(14) . .
O7 Ag2 Ag6 C19 45.55(13) . .
Ag4 Ag2 Ag6 C19 -178.83(11) . .
Ag1 Ag2 Ag6 C19 59.40(12) . .
Ag3 Ag2 Ag6 C19 164.64(12) . .
O1 Ag2 Ag6 O3 11.23(10) . .
C18 Ag2 Ag6 O3 -113.92(10) . .
C19 Ag2 Ag6 O3 105.17(13) . .
O7 Ag2 Ag6 O3 150.72(9) . .
Ag4 Ag2 Ag6 O3 -73.67(6) . .
Ag1 Ag2 Ag6 O3 164.57(6) . .
Ag3 Ag2 Ag6 O3 -90.19(6) . .
O1 Ag2 Ag6 Ag1 -153.34(8) . .
C18 Ag2 Ag6 Ag1 81.51(8) . .
C19 Ag2 Ag6 Ag1 -59.40(11) . .
O7 Ag2 Ag6 Ag1 -13.85(7) . .
Ag4 Ag2 Ag6 Ag1 121.765(17) . .
Ag3 Ag2 Ag6 Ag1 105.24(2) . .
O1 Ag2 Ag6 Ag4 84.90(8) . .
C18 Ag2 Ag6 Ag4 -40.25(8) . .
C19 Ag2 Ag6 Ag4 178.83(11) . .
O7 Ag2 Ag6 Ag4 -135.62(7) . .
Ag1 Ag2 Ag6 Ag4 -121.765(17) . .
Ag3 Ag2 Ag6 Ag4 -16.526(15) . .
O1 Ag2 Ag6 Ag5 148.12(8) . .
C18 Ag2 Ag6 Ag5 22.97(8) . .
C19 Ag2 Ag6 Ag5 -117.94(11) . .
O7 Ag2 Ag6 Ag5 -72.39(7) . .
Ag4 Ag2 Ag6 Ag5 63.223(13) . .
Ag1 Ag2 Ag6 Ag5 -58.541(12) . .
Ag3 Ag2 Ag6 Ag5 46.697(19) . .
C18 Ag4 Ag6 O5 -123.18(12) . .
O4 Ag4 Ag6 O5 78.07(11) . .
O2 Ag4 Ag6 O5 14.11(12) 2_765 .
Ag2 Ag4 Ag6 O5 -171.60(8) . .
Ag5 Ag4 Ag6 O5 -78.29(8) . .
Ag3 Ag4 Ag6 O5 -159.62(8) . .
C18 Ag4 Ag6 C19 49.38(13) . .
O4 Ag4 Ag6 C19 -109.36(13) . .
O2 Ag4 Ag6 C19 -173.33(13) 2_765 .
Ag2 Ag4 Ag6 C19 0.96(9) . .
Ag5 Ag4 Ag6 C19 94.27(10) . .
Ag3 Ag4 Ag6 C19 12.94(9) . .
C18 Ag4 Ag6 O3 140.22(12) . .
O4 Ag4 Ag6 O3 -18.53(10) . .
O2 Ag4 Ag6 O3 -82.49(11) 2_765 .
Ag2 Ag4 Ag6 O3 91.79(7) . .
Ag5 Ag4 Ag6 O3 -174.89(7) . .
Ag3 Ag4 Ag6 O3 103.78(7) . .
C18 Ag4 Ag6 Ag1 1.22(9) . .
O4 Ag4 Ag6 Ag1 -157.53(8) . .
O2 Ag4 Ag6 Ag1 138.51(9) 2_765 .
Ag2 Ag4 Ag6 Ag1 -47.205(15) . .
Ag5 Ag4 Ag6 Ag1 46.107(13) . .
Ag3 Ag4 Ag6 Ag1 -35.222(17) . .
C18 Ag4 Ag6 Ag2 48.42(9) . .
O4 Ag4 Ag6 Ag2 -110.32(8) . .
O2 Ag4 Ag6 Ag2 -174.29(9) 2_765 .
Ag5 Ag4 Ag6 Ag2 93.31(2) . .
Ag3 Ag4 Ag6 Ag2 11.983(11) . .
C18 Ag4 Ag6 Ag5 -44.89(9) . .
O4 Ag4 Ag6 Ag5 156.36(8) . .
O2 Ag4 Ag6 Ag5 92.40(9) 2_765 .
Ag2 Ag4 Ag6 Ag5 -93.31(2) . .
Ag3 Ag4 Ag6 Ag5 -81.33(2) . .
O6 Ag5 Ag6 O5 14.03(12) . .
C1 Ag5 Ag6 O5 -127.74(13) . .
C18 Ag5 Ag6 O5 127.37(12) . .
C2 Ag5 Ag6 O5 -116.61(13) . .
Ag1 Ag5 Ag6 O5 -148.44(9) . .
Ag4 Ag5 Ag6 O5 91.53(9) . .
O6 Ag5 Ag6 C19 179.51(12) . .
C1 Ag5 Ag6 C19 37.74(13) . .
C18 Ag5 Ag6 C19 -67.14(12) . .
C2 Ag5 Ag6 C19 48.87(13) . .
Ag1 Ag5 Ag6 C19 17.05(9) . .
Ag4 Ag5 Ag6 C19 -102.99(9) . .
O6 Ag5 Ag6 O3 -71.03(11) . .
C1 Ag5 Ag6 O3 147.20(12) . .
C18 Ag5 Ag6 O3 42.31(12) . .
C2 Ag5 Ag6 O3 158.33(12) . .
Ag1 Ag5 Ag6 O3 126.51(9) . .
Ag4 Ag5 Ag6 O3 6.47(8) . .
O6 Ag5 Ag6 Ag1 162.46(8) . .
C1 Ag5 Ag6 Ag1 20.69(9) . .
C18 Ag5 Ag6 Ag1 -84.19(8) . .
C2 Ag5 Ag6 Ag1 31.82(9) . .
Ag4 Ag5 Ag6 Ag1 -120.037(16) . .
O6 Ag5 Ag6 Ag2 -135.36(8) . .
C1 Ag5 Ag6 Ag2 82.87(9) . .
C18 Ag5 Ag6 Ag2 -22.01(8) . .
C2 Ag5 Ag6 Ag2 94.00(9) . .
Ag1 Ag5 Ag6 Ag2 62.179(17) . .
Ag4 Ag5 Ag6 Ag2 -57.858(10) . .
O6 Ag5 Ag6 Ag4 -77.50(8) . .
C1 Ag5 Ag6 Ag4 140.73(9) . .
C18 Ag5 Ag6 Ag4 35.84(8) . .
C2 Ag5 Ag6 Ag4 151.86(9) . .
Ag1 Ag5 Ag6 Ag4 120.037(17) . .
C1 Ag1 Ag7 O8 129.71(14) . .
C19 Ag1 Ag7 O8 -57.01(15) . .
Ag6 Ag1 Ag7 O8 176.36(11) . .
Ag5 Ag1 Ag7 O8 110.26(8) . .
Ag11 Ag1 Ag7 O8 -77.20(8) . .
Ag2 Ag1 Ag7 O8 15.53(8) . .
Ag8 Ag1 Ag7 O8 -169.93(7) . .
C1 Ag1 Ag7 O9 -36.25(17) . .
C19 Ag1 Ag7 O9 137.03(18) . .
Ag6 Ag1 Ag7 O9 10.40(16) . .
Ag5 Ag1 Ag7 O9 -55.70(12) . .
Ag11 Ag1 Ag7 O9 116.84(12) . .
Ag2 Ag1 Ag7 O9 -150.43(12) . .
Ag8 Ag1 Ag7 O9 24.11(12) . .
C19 Ag1 Ag7 C1 173.28(18) . .
Ag6 Ag1 Ag7 C1 46.65(14) . .
Ag5 Ag1 Ag7 C1 -19.45(12) . .
Ag11 Ag1 Ag7 C1 153.09(12) . .
Ag2 Ag1 Ag7 C1 -114.19(12) . .
Ag8 Ag1 Ag7 C1 60.35(12) . .
C1 Ag1 Ag7 Ag10 -109.36(12) . .
C19 Ag1 Ag7 Ag10 63.92(13) . .
Ag6 Ag1 Ag7 Ag10 -62.71(9) . .
Ag5 Ag1 Ag7 Ag10 -128.807(14) . .
Ag11 Ag1 Ag7 Ag10 43.731(12) . .
Ag2 Ag1 Ag7 Ag10 136.457(18) . .
Ag8 Ag1 Ag7 Ag10 -49.003(16) . .
C1 Ag1 Ag7 Ag8 -60.35(12) . .
C19 Ag1 Ag7 Ag8 112.93(13) . .
Ag6 Ag1 Ag7 Ag8 -13.70(8) . .
Ag5 Ag1 Ag7 Ag8 -79.80(2) . .
Ag11 Ag1 Ag7 Ag8 92.73(2) . .
Ag2 Ag1 Ag7 Ag8 -174.540(16) . .
C1 Ag1 Ag8 O12 14.4(2) . .
C19 Ag1 Ag8 O12 -179.0(2) . .
Ag6 Ag1 Ag8 O12 128.70(17) . .
Ag7 Ag1 Ag8 O12 -48.94(17) . .
Ag5 Ag1 Ag8 O12 60.05(17) . .
Ag11 Ag1 Ag8 O12 -129.59(17) . .
Ag2 Ag1 Ag8 O12 108.57(18) . .
C19 Ag1 Ag8 C1 166.61(17) . .
Ag6 Ag1 Ag8 C1 114.27(13) . .
Ag7 Ag1 Ag8 C1 -63.37(13) . .
Ag5 Ag1 Ag8 C1 45.62(13) . .
Ag11 Ag1 Ag8 C1 -144.01(13) . .
Ag2 Ag1 Ag8 C1 94.14(14) . .
C1 Ag1 Ag8 C36 159.43(16) . .
C19 Ag1 Ag8 C36 -33.96(15) . .
Ag6 Ag1 Ag8 C36 -86.29(9) . .
Ag7 Ag1 Ag8 C36 96.06(9) . .
Ag5 Ag1 Ag8 C36 -154.95(9) . .
Ag11 Ag1 Ag8 C36 15.42(9) . .
Ag2 Ag1 Ag8 C36 -106.43(11) . .
C1 Ag1 Ag8 N2 -103.11(16) . .
C19 Ag1 Ag8 N2 63.50(14) . .
Ag6 Ag1 Ag8 N2 11.17(9) . .
Ag7 Ag1 Ag8 N2 -166.48(9) . .
Ag5 Ag1 Ag8 N2 -57.49(9) . .
Ag11 Ag1 Ag8 N2 112.88(9) . .
Ag2 Ag1 Ag8 N2 -8.97(11) . .
C1 Ag1 Ag8 Ag10 114.72(13) . .
C19 Ag1 Ag8 Ag10 -78.67(11) . .
Ag6 Ag1 Ag8 Ag10 -131.003(13) . .
Ag7 Ag1 Ag8 Ag10 51.351(12) . .
Ag5 Ag1 Ag8 Ag10 160.341(13) . .
Ag11 Ag1 Ag8 Ag10 -29.291(14) . .
Ag2 Ag1 Ag8 Ag10 -151.14(6) . .
C1 Ag1 Ag8 Ag9 173.36(13) . .
C19 Ag1 Ag8 Ag9 -20.04(11) . .
Ag6 Ag1 Ag8 Ag9 -72.37(2) . .
Ag7 Ag1 Ag8 Ag9 109.99(2) . .
Ag5 Ag1 Ag8 Ag9 -141.023(19) . .
Ag11 Ag1 Ag8 Ag9 29.344(19) . .
Ag2 Ag1 Ag8 Ag9 -92.50(6) . .
C1 Ag1 Ag8 Ag7 63.37(13) . .
C19 Ag1 Ag8 Ag7 -130.02(11) . .
Ag6 Ag1 Ag8 Ag7 177.646(14) . .
Ag5 Ag1 Ag8 Ag7 108.991(13) . .
Ag11 Ag1 Ag8 Ag7 -80.642(14) . .
Ag2 Ag1 Ag8 Ag7 157.51(6) . .
O8 Ag7 Ag8 O12 -178.09(17) . .
O9 Ag7 Ag8 O12 -5.62(10) . .
C1 Ag7 Ag8 O12 102.50(13) . .
Ag1 Ag7 Ag8 O12 160.78(7) . .
Ag10 Ag7 Ag8 O12 -85.04(7) . .
O8 Ag7 Ag8 C1 79.41(19) . .
O9 Ag7 Ag8 C1 -108.12(13) . .
Ag1 Ag7 Ag8 C1 58.28(12) . .
Ag10 Ag7 Ag8 C1 172.47(12) . .
O8 Ag7 Ag8 C36 -54.66(18) . .
O9 Ag7 Ag8 C36 117.81(11) . .
C1 Ag7 Ag8 C36 -134.07(15) . .
Ag1 Ag7 Ag8 C36 -75.79(9) . .
Ag10 Ag7 Ag8 C36 38.39(9) . .
O8 Ag7 Ag8 N2 48.3(2) . .
O9 Ag7 Ag8 N2 -139.20(19) . .
C1 Ag7 Ag8 N2 -31.1(2) . .
Ag1 Ag7 Ag8 N2 27.21(18) . .
Ag10 Ag7 Ag8 N2 141.39(18) . .
O8 Ag7 Ag8 Ag10 -93.05(16) . .
O9 Ag7 Ag8 Ag10 79.41(7) . .
C1 Ag7 Ag8 Ag10 -172.47(11) . .
Ag1 Ag7 Ag8 Ag10 -114.18(2) . .
O8 Ag7 Ag8 Ag9 -89.75(16) . .
O9 Ag7 Ag8 Ag9 82.72(7) . .
C1 Ag7 Ag8 Ag9 -169.16(12) . .
Ag1 Ag7 Ag8 Ag9 -110.88(2) . .
Ag10 Ag7 Ag8 Ag9 3.303(14) . .
O8 Ag7 Ag8 Ag1 21.13(16) . .
O9 Ag7 Ag8 Ag1 -166.41(7) . .
C1 Ag7 Ag8 Ag1 -58.28(12) . .
Ag10 Ag7 Ag8 Ag1 114.18(2) . .
O12 Ag8 Ag9 N3 -79.18(14) . .
C1 Ag8 Ag9 N3 133.4(5) . .
C36 Ag8 Ag9 N3 127.67(17) . .
N2 Ag8 Ag9 N3 17.22(15) . .
Ag10 Ag8 Ag9 N3 -179.74(12) . .
Ag1 Ag8 Ag9 N3 109.60(12) . .
Ag7 Ag8 Ag9 N3 177.13(12) . .
O12 Ag8 Ag9 C36 153.16(14) . .
C1 Ag8 Ag9 C36 5.8(5) . .
N2 Ag8 Ag9 C36 -110.44(15) . .
Ag10 Ag8 Ag9 C36 52.59(12) . .
Ag1 Ag8 Ag9 C36 -18.07(12) . .
Ag7 Ag8 Ag9 C36 49.47(12) . .
O12 Ag8 Ag9 O11 15.29(10) . .
C1 Ag8 Ag9 O11 -132.1(4) . .
C36 Ag8 Ag9 O11 -137.86(14) . .
N2 Ag8 Ag9 O11 111.70(12) . .
Ag10 Ag8 Ag9 O11 -85.27(7) . .
Ag1 Ag8 Ag9 O11 -155.93(7) . .
Ag7 Ag8 Ag9 O11 -88.39(7) . .
O12 Ag8 Ag9 O10 66.51(14) . 2_766
C1 Ag8 Ag9 O10 -80.9(5) . 2_766
C36 Ag8 Ag9 O10 -86.64(17) . 2_766
N2 Ag8 Ag9 O10 162.91(15) . 2_766
Ag10 Ag8 Ag9 O10 -34.05(12) . 2_766
Ag1 Ag8 Ag9 O10 -104.72(12) . 2_766
Ag7 Ag8 Ag9 O10 -37.18(12) . 2_766
O12 Ag8 Ag9 C35 178.84(12) . .
C1 Ag8 Ag9 C35 31.5(5) . .
C36 Ag8 Ag9 C35 25.69(15) . .
N2 Ag8 Ag9 C35 -84.76(13) . .
Ag10 Ag8 Ag9 C35 78.28(9) . .
Ag1 Ag8 Ag9 C35 7.62(9) . .
Ag7 Ag8 Ag9 C35 75.15(9) . .
O12 Ag8 Ag9 Ag10 100.56(8) . .
C1 Ag8 Ag9 Ag10 -46.8(4) . .
C36 Ag8 Ag9 Ag10 -52.59(12) . .
N2 Ag8 Ag9 Ag10 -163.03(10) . .
Ag1 Ag8 Ag9 Ag10 -70.66(2) . .
Ag7 Ag8 Ag9 Ag10 -3.125(13) . .
O12 Ag8 Ag10 C36 -132.17(14) . .
C1 Ag8 Ag10 C36 114.59(15) . .
N2 Ag8 Ag10 C36 -28.8(2) . .
Ag9 Ag8 Ag10 C36 -56.49(12) . .
Ag1 Ag8 Ag10 C36 72.13(12) . .
Ag7 Ag8 Ag10 C36 120.47(12) . .
O12 Ag8 Ag10 O10 28.89(10) . .
C1 Ag8 Ag10 O10 -84.35(11) . .
C36 Ag8 Ag10 O10 161.06(14) . .
N2 Ag8 Ag10 O10 132.25(17) . .
Ag9 Ag8 Ag10 O10 104.57(7) . .
Ag1 Ag8 Ag10 O10 -126.81(7) . .
Ag7 Ag8 Ag10 O10 -78.47(7) . .
O12 Ag8 Ag10 O13 115.89(11) . .
C1 Ag8 Ag10 O13 2.65(12) . .
C36 Ag8 Ag10 O13 -111.94(15) . .
N2 Ag8 Ag10 O13 -140.75(18) . .
Ag9 Ag8 Ag10 O13 -168.43(8) . .
Ag1 Ag8 Ag10 O13 -39.81(8) . .
Ag7 Ag8 Ag10 O13 8.53(8) . .
O12 Ag8 Ag10 O11 -47.15(14) . 2_766
C1 Ag8 Ag10 O11 -160.39(14) . 2_766
C36 Ag8 Ag10 O11 85.02(17) . 2_766
N2 Ag8 Ag10 O11 56.2(2) . 2_766
Ag9 Ag8 Ag10 O11 28.53(11) . 2_766
Ag1 Ag8 Ag10 O11 157.15(11) . 2_766
Ag7 Ag8 Ag10 O11 -154.51(12) . 2_766
O12 Ag8 Ag10 Ag7 107.36(7) . .
C1 Ag8 Ag10 Ag7 -5.88(9) . .
C36 Ag8 Ag10 Ag7 -120.47(12) . .
N2 Ag8 Ag10 Ag7 -149.28(16) . .
Ag9 Ag8 Ag10 Ag7 -176.960(13) . .
Ag1 Ag8 Ag10 Ag7 -48.342(12) . .
O12 Ag8 Ag10 Ag9 -75.68(7) . .
C1 Ag8 Ag10 Ag9 171.08(9) . .
C36 Ag8 Ag10 Ag9 56.49(12) . .
N2 Ag8 Ag10 Ag9 27.68(16) . .
Ag1 Ag8 Ag10 Ag9 128.618(14) . .
Ag7 Ag8 Ag10 Ag9 176.960(13) . .
O12 Ag8 Ag10 Ag11 -178.10(7) . .
C1 Ag8 Ag10 Ag11 68.66(9) . .
C36 Ag8 Ag10 Ag11 -45.93(12) . .
N2 Ag8 Ag10 Ag11 -74.74(16) . .
Ag9 Ag8 Ag10 Ag11 -102.422(16) . .
Ag1 Ag8 Ag10 Ag11 26.196(12) . .
Ag7 Ag8 Ag10 Ag11 74.539(16) . .
O8 Ag7 Ag10 C36 100.57(13) . .
O9 Ag7 Ag10 C36 -139.98(12) . .
C1 Ag7 Ag10 C36 -39.38(13) . .
Ag1 Ag7 Ag10 C36 6.08(10) . .
Ag8 Ag7 Ag10 C36 -45.19(10) . .
O8 Ag7 Ag10 O10 -115.60(11) . .
O9 Ag7 Ag10 O10 3.86(10) . .
C1 Ag7 Ag10 O10 104.46(11) . .
Ag1 Ag7 Ag10 O10 149.92(7) . .
Ag8 Ag7 Ag10 O10 98.65(7) . .
O8 Ag7 Ag10 O13 -26.38(11) . .
O9 Ag7 Ag10 O13 93.07(10) . .
C1 Ag7 Ag10 O13 -166.33(11) . .
Ag1 Ag7 Ag10 O13 -120.86(7) . .
Ag8 Ag7 Ag10 O13 -172.14(7) . .
O8 Ag7 Ag10 O11 -58.67(14) . 2_766
O9 Ag7 Ag10 O11 60.78(13) . 2_766
C1 Ag7 Ag10 O11 161.38(14) . 2_766
Ag1 Ag7 Ag10 O11 -153.15(11) . 2_766
Ag8 Ag7 Ag10 O11 155.57(11) . 2_766
O8 Ag7 Ag10 Ag8 145.76(8) . .
O9 Ag7 Ag10 Ag8 -94.79(7) . .
C1 Ag7 Ag10 Ag8 5.81(9) . .
Ag1 Ag7 Ag10 Ag8 51.274(17) . .
O8 Ag7 Ag10 Ag9 142.63(8) . .
O9 Ag7 Ag10 Ag9 -97.92(7) . .
C1 Ag7 Ag10 Ag9 2.68(9) . .
Ag1 Ag7 Ag10 Ag9 48.14(2) . .
Ag8 Ag7 Ag10 Ag9 -3.132(13) . .
O8 Ag7 Ag10 Ag11 54.75(8) . .
O9 Ag7 Ag10 Ag11 174.21(7) . .
C1 Ag7 Ag10 Ag11 -85.20(9) . .
Ag1 Ag7 Ag10 Ag11 -39.730(12) . .
Ag8 Ag7 Ag10 Ag11 -91.00(2) . .
N3 Ag9 Ag10 C36 71.4(11) . .
O11 Ag9 Ag10 C36 154.67(15) . .
O10 Ag9 Ag10 C36 -128.65(15) 2_766 .
C35 Ag9 Ag10 C36 -9.54(16) . .
Ag8 Ag9 Ag10 C36 69.04(14) . .
N3 Ag9 Ag10 O10 -83.6(11) . .
C36 Ag9 Ag10 O10 -154.96(15) . .
O11 Ag9 Ag10 O10 -0.28(9) . .
O10 Ag9 Ag10 O10 76.39(10) 2_766 .
C35 Ag9 Ag10 O10 -164.50(11) . .
Ag8 Ag9 Ag10 O10 -85.92(7) . .
N3 Ag9 Ag10 O13 121.7(12) . .
C36 Ag9 Ag10 O13 50.3(4) . .
O11 Ag9 Ag10 O13 -155.0(4) . .
O10 Ag9 Ag10 O13 -78.3(4) 2_766 .
C35 Ag9 Ag10 O13 40.8(4) . .
Ag8 Ag9 Ag10 O13 119.4(4) . .
N3 Ag9 Ag10 O11 -162.0(11) . 2_766
C36 Ag9 Ag10 O11 126.63(15) . 2_766
O11 Ag9 Ag10 O11 -78.69(10) . 2_766
O10 Ag9 Ag10 O11 -2.02(8) 2_766 2_766
C35 Ag9 Ag10 O11 117.09(11) . 2_766
Ag8 Ag9 Ag10 O11 -164.33(6) . 2_766
N3 Ag9 Ag10 Ag8 2.4(11) . .
C36 Ag9 Ag10 Ag8 -69.04(14) . .
O11 Ag9 Ag10 Ag8 85.64(7) . .
O10 Ag9 Ag10 Ag8 162.31(6) 2_766 .
C35 Ag9 Ag10 Ag8 -78.58(9) . .
N3 Ag9 Ag10 Ag7 5.7(11) . .
C36 Ag9 Ag10 Ag7 -65.71(14) . .
O11 Ag9 Ag10 Ag7 88.97(7) . .
O10 Ag9 Ag10 Ag7 165.64(6) 2_766 .
C35 Ag9 Ag10 Ag7 -75.25(9) . .
Ag8 Ag9 Ag10 Ag7 3.329(14) . .
N3 Ag9 Ag10 Ag11 80.8(11) . .
C36 Ag9 Ag10 Ag11 9.35(14) . .
O11 Ag9 Ag10 Ag11 164.03(7) . .
O10 Ag9 Ag10 Ag11 -119.30(6) 2_766 .
C35 Ag9 Ag10 Ag11 -0.19(9) . .
Ag8 Ag9 Ag10 Ag11 78.39(2) . .
C1 Ag1 Ag11 O14 64.35(15) . .
C19 Ag1 Ag11 O14 -127.71(14) . .
Ag6 Ag1 Ag11 O14 -153.87(8) . .
Ag7 Ag1 Ag11 O14 35.60(8) . .
Ag5 Ag1 Ag11 O14 171.28(10) . .
Ag2 Ag1 Ag11 O14 -88.39(8) . .
Ag8 Ag1 Ag11 O14 101.72(8) . .
C1 Ag1 Ag11 C19 -167.94(17) . .
Ag6 Ag1 Ag11 C19 -26.16(11) . .
Ag7 Ag1 Ag11 C19 163.31(11) . .
Ag5 Ag1 Ag11 C19 -61.01(13) . .
Ag2 Ag1 Ag11 C19 39.32(11) . .
Ag8 Ag1 Ag11 C19 -130.57(11) . .
C1 Ag1 Ag11 C36 -52.03(16) . .
C19 Ag1 Ag11 C36 115.91(14) . .
Ag6 Ag1 Ag11 C36 89.75(9) . .
Ag7 Ag1 Ag11 C36 -80.78(9) . .
Ag5 Ag1 Ag11 C36 54.90(11) . .
Ag2 Ag1 Ag11 C36 155.23(9) . .
Ag8 Ag1 Ag11 C36 -14.66(9) . .
C1 Ag1 Ag11 C28 -124.78(17) . .
C19 Ag1 Ag11 C28 43.17(15) . .
Ag6 Ag1 Ag11 C28 17.01(11) . .
Ag7 Ag1 Ag11 C28 -153.52(11) . .
Ag5 Ag1 Ag11 C28 -17.84(13) . .
Ag2 Ag1 Ag11 C28 82.49(11) . .
Ag8 Ag1 Ag11 C28 -87.40(11) . .
C1 Ag1 Ag11 Ag10 -11.28(13) . .
C19 Ag1 Ag11 Ag10 156.67(11) . .
Ag6 Ag1 Ag11 Ag10 130.508(13) . .
Ag7 Ag1 Ag11 Ag10 -40.023(11) . .
Ag5 Ag1 Ag11 Ag10 95.65(7) . .
Ag2 Ag1 Ag11 Ag10 -164.009(12) . .
Ag8 Ag1 Ag11 Ag10 26.095(13) . .
C36 Ag10 Ag11 O14 166.57(15) . .
O10 Ag10 Ag11 O14 -57.42(17) . .
O13 Ag10 Ag11 O14 -14.88(10) . .
O11 Ag10 Ag11 O14 63.82(11) 2_766 .
Ag8 Ag10 Ag11 O14 -144.83(7) . .
Ag7 Ag10 Ag11 O14 -78.87(8) . .
Ag9 Ag10 Ag11 O14 157.85(7) . .
C36 Ag10 Ag11 C19 -54.85(16) . .
O10 Ag10 Ag11 C19 81.16(18) . .
O13 Ag10 Ag11 C19 123.70(13) . .
O11 Ag10 Ag11 C19 -157.60(13) 2_766 .
Ag8 Ag10 Ag11 C19 -6.25(10) . .
Ag7 Ag10 Ag11 C19 59.71(10) . .
Ag9 Ag10 Ag11 C19 -63.57(10) . .
O10 Ag10 Ag11 C36 136.0(2) . .
O13 Ag10 Ag11 C36 178.56(15) . .
O11 Ag10 Ag11 C36 -102.75(15) 2_766 .
Ag8 Ag10 Ag11 C36 48.61(13) . .
Ag7 Ag10 Ag11 C36 114.56(13) . .
Ag9 Ag10 Ag11 C36 -8.72(13) . .
C36 Ag10 Ag11 C28 54.00(16) . .
O10 Ag10 Ag11 C28 -169.99(17) . .
O13 Ag10 Ag11 C28 -127.45(12) . .
O11 Ag10 Ag11 C28 -48.75(12) 2_766 .
Ag8 Ag10 Ag11 C28 102.60(9) . .
Ag7 Ag10 Ag11 C28 168.56(9) . .
Ag9 Ag10 Ag11 C28 45.28(9) . .
C36 Ag10 Ag11 Ag1 -75.58(13) . .
O10 Ag10 Ag11 Ag1 60.43(15) . .
O13 Ag10 Ag11 Ag1 102.97(8) . .
O11 Ag10 Ag11 Ag1 -178.33(8) 2_766 .
Ag8 Ag10 Ag11 Ag1 -26.978(13) . .
Ag7 Ag10 Ag11 Ag1 38.979(12) . .
Ag9 Ag10 Ag11 Ag1 -84.298(15) . .
C19 Ag1 C1 C2 58(2) . .
Ag6 Ag1 C1 C2 42.1(19) . .
Ag7 Ag1 C1 C2 -145.8(19) . .
Ag5 Ag1 C1 C2 11.0(18) . .
Ag11 Ag1 C1 C2 178.9(18) . .
Ag2 Ag1 C1 C2 -35.8(19) . .
Ag8 Ag1 C1 C2 129.4(19) . .
C19 Ag1 C1 Ag7 -156.5(6) . .
Ag6 Ag1 C1 Ag7 -172.06(2) . .
Ag5 Ag1 C1 Ag7 156.82(14) . .
Ag11 Ag1 C1 Ag7 -35.32(14) . .
Ag2 Ag1 C1 Ag7 110.04(9) . .
Ag8 Ag1 C1 Ag7 -84.76(10) . .
C19 Ag1 C1 Ag8 -71.7(7) . .
Ag6 Ag1 C1 Ag8 -87.30(10) . .
Ag7 Ag1 C1 Ag8 84.76(10) . .
Ag5 Ag1 C1 Ag8 -118.42(13) . .
Ag11 Ag1 C1 Ag8 49.44(15) . .
Ag2 Ag1 C1 Ag8 -165.20(3) . .
C19 Ag1 C1 Ag5 46.7(7) . .
Ag6 Ag1 C1 Ag5 31.13(12) . .
Ag7 Ag1 C1 Ag5 -156.82(14) . .
Ag11 Ag1 C1 Ag5 167.87(3) . .
Ag2 Ag1 C1 Ag5 -46.77(14) . .
Ag8 Ag1 C1 Ag5 118.42(13) . .
O8 Ag7 C1 C2 110.7(3) . .
O9 Ag7 C1 C2 -26.3(3) . .
Ag1 Ag7 C1 C2 174.1(3) . .
Ag10 Ag7 C1 C2 -109.4(3) . .
Ag8 Ag7 C1 C2 -103.0(3) . .
O8 Ag7 C1 Ag1 -63.43(14) . .
O9 Ag7 C1 Ag1 159.61(9) . .
Ag10 Ag7 C1 Ag1 76.51(9) . .
Ag8 Ag7 C1 Ag1 82.93(10) . .
O8 Ag7 C1 Ag8 -146.35(9) . .
O9 Ag7 C1 Ag8 76.68(11) . .
Ag1 Ag7 C1 Ag8 -82.93(10) . .
Ag10 Ag7 C1 Ag8 -6.42(10) . .
O8 Ag7 C1 Ag5 -17.4(4) . .
O9 Ag7 C1 Ag5 -154.3(3) . .
Ag1 Ag7 C1 Ag5 46.1(2) . .
Ag10 Ag7 C1 Ag5 122.6(3) . .
Ag8 Ag7 C1 Ag5 129.0(3) . .
O12 Ag8 C1 C2 14.2(3) . .
C36 Ag8 C1 C2 164.8(3) . .
N2 Ag8 C1 C2 -86.2(3) . .
Ag10 Ag8 C1 C2 116.2(3) . .
Ag9 Ag8 C1 C2 159.8(3) . .
Ag1 Ag8 C1 C2 -172.1(3) . .
Ag7 Ag8 C1 C2 109.4(3) . .
O12 Ag8 C1 Ag1 -173.63(10) . .
C36 Ag8 C1 Ag1 -23.08(17) . .
N2 Ag8 C1 Ag1 85.90(14) . .
Ag10 Ag8 C1 Ag1 -71.68(10) . .
Ag9 Ag8 C1 Ag1 -28.1(5) . .
Ag7 Ag8 C1 Ag1 -78.42(11) . .
O12 Ag8 C1 Ag7 -95.21(11) . .
C36 Ag8 C1 Ag7 55.33(15) . .
N2 Ag8 C1 Ag7 164.32(11) . .
Ag10 Ag8 C1 Ag7 6.74(10) . .
Ag9 Ag8 C1 Ag7 50.3(5) . .
Ag1 Ag8 C1 Ag7 78.42(11) . .
O12 Ag8 C1 Ag5 112.45(15) . .
C36 Ag8 C1 Ag5 -97.00(18) . .
N2 Ag8 C1 Ag5 11.98(19) . .
Ag10 Ag8 C1 Ag5 -145.60(12) . .
Ag9 Ag8 C1 Ag5 -102.0(4) . .
Ag1 Ag8 C1 Ag5 -73.92(14) . .
Ag7 Ag8 C1 Ag5 -152.3(2) . .
O6 Ag5 C1 C2 86.5(3) . .
C18 Ag5 C1 C2 -119.6(2) . .
Ag1 Ag5 C1 C2 -178.1(3) . .
Ag4 Ag5 C1 C2 -151.3(2) . .
Ag6 Ag5 C1 C2 158.6(2) . .
O6 Ag5 C1 Ag1 -95.37(18) . .
C18 Ag5 C1 Ag1 58.55(13) . .
C2 Ag5 C1 Ag1 178.1(3) . .
Ag4 Ag5 C1 Ag1 26.82(17) . .
Ag6 Ag5 C1 Ag1 -23.28(9) . .
O6 Ag5 C1 Ag7 -141.0(3) . .
C18 Ag5 C1 Ag7 12.9(3) . .
C2 Ag5 C1 Ag7 132.4(5) . .
Ag1 Ag5 C1 Ag7 -45.7(2) . .
Ag4 Ag5 C1 Ag7 -18.9(4) . .
Ag6 Ag5 C1 Ag7 -69.0(3) . .
O6 Ag5 C1 Ag8 -20.1(3) . .
C18 Ag5 C1 Ag8 133.82(15) . .
C2 Ag5 C1 Ag8 -106.6(3) . .
Ag1 Ag5 C1 Ag8 75.26(14) . .
Ag4 Ag5 C1 Ag8 102.08(15) . .
Ag6 Ag5 C1 Ag8 51.98(14) . .
Ag1 C1 C2 C3 178(100) . .
Ag7 C1 C2 C3 34(6) . .
Ag8 C1 C2 C3 -54(6) . .
Ag5 C1 C2 C3 -171(6) . .
Ag1 C1 C2 Ag5 -10.8(18) . .
Ag7 C1 C2 Ag5 -155.0(3) . .
Ag8 C1 C2 Ag5 117.0(2) . .
O6 Ag5 C2 C1 -121.9(3) . .
C18 Ag5 C2 C1 70.2(3) . .
Ag1 Ag5 C2 C1 1.4(2) . .
Ag4 Ag5 C2 C1 56.1(3) . .
Ag6 Ag5 C2 C1 -25.0(3) . .
O6 Ag5 C2 C3 57.4(3) . .
C1 Ag5 C2 C3 179.3(4) . .
C18 Ag5 C2 C3 -110.5(3) . .
Ag1 Ag5 C2 C3 -179.3(3) . .
Ag4 Ag5 C2 C3 -124.6(2) . .
Ag6 Ag5 C2 C3 154.3(2) . .
C1 C2 C3 C4 10(6) . .
Ag5 C2 C3 C4 -160.4(3) . .
C1 C2 C3 C8 -173(6) . .
Ag5 C2 C3 C8 16.4(5) . .
C8 C3 C4 C5 0.6(6) . .
C2 C3 C4 C5 177.4(3) . .
C3 C4 C5 C6 -2.6(6) . .
C4 C5 C6 C7 1.9(6) . .
C5 C6 C7 C8 0.9(6) . .
C6 C7 C8 C3 -2.8(5) . .
C6 C7 C8 C9 177.3(3) . .
C4 C3 C8 C7 2.1(5) . .
C2 C3 C8 C7 -174.7(3) . .
C4 C3 C8 C9 -178.0(3) . .
C2 C3 C8 C9 5.2(5) . .
C7 C8 C9 C10 -123.4(4) . .
C3 C8 C9 C10 56.7(5) . .
C8 C9 C10 C11 4.4(6) . .
C9 C10 C11 C12 41.7(6) . .
C9 C10 C11 C16 -142.0(4) . .
C16 C11 C12 C13 0.9(6) . .
C10 C11 C12 C13 177.3(4) . .
C11 C12 C13 C14 -0.7(6) . .
C12 C13 C14 C15 -0.6(6) . .
C13 C14 C15 C16 1.8(6) . .
C14 C15 C16 C11 -1.6(6) . .
C14 C15 C16 C17 173.9(3) . .
C12 C11 C16 C15 0.2(5) . .
C10 C11 C16 C15 -176.2(3) . .
C12 C11 C16 C17 -175.4(3) . .
C10 C11 C16 C17 8.2(5) . .
C15 C16 C17 C18 -139.9(18) . .
C11 C16 C17 C18 36(2) . .
C15 C16 C17 Ag3 41.7(4) . .
C11 C16 C17 Ag3 -142.7(3) . .
N1 Ag3 C17 C18 168.2(2) . .
O2 Ag3 C17 C18 7.4(3) . .
O4 Ag3 C17 C18 -80.1(2) 2_765 .
Ag2 Ag3 C17 C18 48.9(2) . .
Ag4 Ag3 C17 C18 -10.1(2) . .
N1 Ag3 C17 C16 -12.1(3) . .
C18 Ag3 C17 C16 179.7(4) . .
O2 Ag3 C17 C16 -172.9(2) . .
O4 Ag3 C17 C16 99.6(3) 2_765 .
Ag2 Ag3 C17 C16 -131.4(3) . .
Ag4 Ag3 C17 C16 169.5(3) . .
C16 C17 C18 Ag4 -88(2) . .
Ag3 C17 C18 Ag4 90.2(11) . .
C16 C17 C18 Ag3 -179(100) . .
C16 C17 C18 Ag2 109.4(19) . .
Ag3 C17 C18 Ag2 -72.03(17) . .
C16 C17 C18 Ag5 3(2) . .
Ag3 C17 C18 Ag5 -178.66(15) . .
O4 Ag4 C18 C17 -146.2(10) . .
O2 Ag4 C18 C17 -2.0(12) 2_765 .
Ag2 Ag4 C18 C17 -163.5(12) . .
Ag6 Ag4 C18 C17 143.8(11) . .
Ag5 Ag4 C18 C17 91.6(11) . .
Ag3 Ag4 C18 C17 -87.8(11) . .
O4 Ag4 C18 Ag3 -58.4(4) . .
O2 Ag4 C18 Ag3 85.80(14) 2_765 .
Ag2 Ag4 C18 Ag3 -75.73(11) . .
Ag6 Ag4 C18 Ag3 -128.38(10) . .
Ag5 Ag4 C18 Ag3 179.42(18) . .
O4 Ag4 C18 Ag2 17.4(4) . .
O2 Ag4 C18 Ag2 161.53(8) 2_765 .
Ag6 Ag4 C18 Ag2 -52.65(7) . .
Ag5 Ag4 C18 Ag2 -104.85(12) . .
Ag3 Ag4 C18 Ag2 75.73(11) . .
O4 Ag4 C18 Ag5 122.2(3) . .
O2 Ag4 C18 Ag5 -93.62(12) 2_765 .
Ag2 Ag4 C18 Ag5 104.85(12) . .
Ag6 Ag4 C18 Ag5 52.20(8) . .
Ag3 Ag4 C18 Ag5 -179.42(18) . .
N1 Ag3 C18 C17 -19.3(4) . .
O2 Ag3 C18 C17 -174.8(2) . .
O4 Ag3 C18 C17 109.2(2) 2_765 .
Ag2 Ag3 C18 C17 -117.2(3) . .
Ag4 Ag3 C18 C17 164.7(3) . .
N1 Ag3 C18 Ag4 176.02(18) . .
O2 Ag3 C18 Ag4 20.51(15) . .
C17 Ag3 C18 Ag4 -164.7(3) . .
O4 Ag3 C18 Ag4 -55.55(14) 2_765 .
Ag2 Ag3 C18 Ag4 78.10(12) . .
N1 Ag3 C18 Ag2 97.9(2) . .
O2 Ag3 C18 Ag2 -57.59(11) . .
C17 Ag3 C18 Ag2 117.2(3) . .
O4 Ag3 C18 Ag2 -133.65(8) 2_765 .
Ag4 Ag3 C18 Ag2 -78.10(12) . .
N1 Ag3 C18 Ag5 -8.6(15) . .
O2 Ag3 C18 Ag5 -164.1(13) . .
C17 Ag3 C18 Ag5 10.7(12) . .
O4 Ag3 C18 Ag5 119.9(13) 2_765 .
Ag2 Ag3 C18 Ag5 -106.5(13) . .
Ag4 Ag3 C18 Ag5 175.4(14) . .
O1 Ag2 C18 C17 108.6(3) . .
C19 Ag2 C18 C17 -97.1(3) . .
O7 Ag2 C18 C17 -16.3(3) . .
Ag4 Ag2 C18 C17 175.4(3) . .
Ag1 Ag2 C18 C17 -72.8(3) . .
Ag3 Ag2 C18 C17 74.2(3) . .
Ag6 Ag2 C18 C17 -128.9(3) . .
O1 Ag2 C18 Ag4 -66.76(14) . .
C19 Ag2 C18 Ag4 87.57(14) . .
O7 Ag2 C18 Ag4 168.29(10) . .
Ag1 Ag2 C18 Ag4 111.85(9) . .
Ag3 Ag2 C18 Ag4 -101.16(12) . .
Ag6 Ag2 C18 Ag4 55.74(8) . .
O1 Ag2 C18 Ag3 34.39(14) . .
C19 Ag2 C18 Ag3 -171.27(10) . .
O7 Ag2 C18 Ag3 -90.55(10) . .
Ag4 Ag2 C18 Ag3 101.16(12) . .
Ag1 Ag2 C18 Ag3 -146.99(8) . .
Ag6 Ag2 C18 Ag3 156.90(8) . .
O1 Ag2 C18 Ag5 -152.78(11) . .
C19 Ag2 C18 Ag5 1.55(18) . .
O7 Ag2 C18 Ag5 82.27(13) . .
Ag4 Ag2 C18 Ag5 -86.02(13) . .
Ag1 Ag2 C18 Ag5 25.84(9) . .
Ag3 Ag2 C18 Ag5 172.82(17) . .
Ag6 Ag2 C18 Ag5 -30.28(10) . .
O6 Ag5 C18 C17 -146.6(2) . .
C1 Ag5 C18 C17 50.4(3) . .
C2 Ag5 C18 C17 24.0(3) . .
Ag1 Ag5 C18 C17 89.2(2) . .
Ag4 Ag5 C18 C17 -164.9(3) . .
Ag6 Ag5 C18 C17 144.0(2) . .
O6 Ag5 C18 Ag4 18.30(14) . .
C1 Ag5 C18 Ag4 -144.74(12) . .
C2 Ag5 C18 Ag4 -171.07(10) . .
Ag1 Ag5 C18 Ag4 -105.95(10) . .
Ag6 Ag5 C18 Ag4 -51.16(9) . .
O6 Ag5 C18 Ag3 -157.2(13) . .
C1 Ag5 C18 Ag3 39.8(13) . .
C2 Ag5 C18 Ag3 13.5(14) . .
Ag1 Ag5 C18 Ag3 78.6(13) . .
Ag4 Ag5 C18 Ag3 -175.5(14) . .
Ag6 Ag5 C18 Ag3 133.4(13) . .
O6 Ag5 C18 Ag2 98.02(13) . .
C1 Ag5 C18 Ag2 -65.03(15) . .
C2 Ag5 C18 Ag2 -91.36(14) . .
Ag1 Ag5 C18 Ag2 -26.24(9) . .
Ag4 Ag5 C18 Ag2 79.71(13) . .
Ag6 Ag5 C18 Ag2 28.56(10) . .
C1 Ag1 C19 C20 160.9(9) . .
Ag6 Ag1 C19 C20 179(100) . .
Ag7 Ag1 C19 C20 8.7(11) . .
Ag5 Ag1 C19 C20 -157.5(10) . .
Ag11 Ag1 C19 C20 32.6(10) . .
Ag2 Ag1 C19 C20 -97.1(11) . .
Ag8 Ag1 C19 C20 96.8(11) . .
C1 Ag1 C19 Ag6 -17.8(7) . .
Ag7 Ag1 C19 Ag6 -169.98(3) . .
Ag5 Ag1 C19 Ag6 23.78(12) . .
Ag11 Ag1 C19 Ag6 -146.12(13) . .
Ag2 Ag1 C19 Ag6 84.25(10) . .
Ag8 Ag1 C19 Ag6 -81.90(10) . .
C1 Ag1 C19 Ag2 -102.1(6) . .
Ag6 Ag1 C19 Ag2 -84.25(10) . .
Ag7 Ag1 C19 Ag2 105.78(10) . .
Ag5 Ag1 C19 Ag2 -60.47(10) . .
Ag11 Ag1 C19 Ag2 129.63(12) . .
Ag8 Ag1 C19 Ag2 -166.15(2) . .
C1 Ag1 C19 Ag11 128.3(6) . .
Ag6 Ag1 C19 Ag11 146.12(13) . .
Ag7 Ag1 C19 Ag11 -23.86(15) . .
Ag5 Ag1 C19 Ag11 169.90(2) . .
Ag2 Ag1 C19 Ag11 -129.63(12) . .
Ag8 Ag1 C19 Ag11 64.21(10) . .
O5 Ag6 C19 C20 -112.5(5) . .
O3 Ag6 C19 C20 26.8(3) . .
Ag1 Ag6 C19 C20 -179.6(4) . .
Ag2 Ag6 C19 C20 100.3(3) . .
Ag4 Ag6 C19 C20 99.3(3) . .
Ag5 Ag6 C19 C20 161.5(3) . .
O5 Ag6 C19 Ag1 67.1(5) . .
O3 Ag6 C19 Ag1 -153.63(9) . .
Ag2 Ag6 C19 Ag1 -80.12(10) . .
Ag4 Ag6 C19 Ag1 -81.12(9) . .
Ag5 Ag6 C19 Ag1 -18.89(10) . .
O5 Ag6 C19 Ag2 147.3(4) . .
O3 Ag6 C19 Ag2 -73.51(10) . .
Ag1 Ag6 C19 Ag2 80.12(10) . .
Ag4 Ag6 C19 Ag2 -1.01(10) . .
Ag5 Ag6 C19 Ag2 61.23(8) . .
O5 Ag6 C19 Ag11 11.1(7) . .
O3 Ag6 C19 Ag11 150.3(2) . .
Ag1 Ag6 C19 Ag11 -56.03(19) . .
Ag2 Ag6 C19 Ag11 -136.1(3) . .
Ag4 Ag6 C19 Ag11 -137.2(2) . .
Ag5 Ag6 C19 Ag11 -74.9(2) . .
O1 Ag2 C19 C20 -6.0(3) . .
C18 Ag2 C19 C20 -162.6(2) . .
O7 Ag2 C19 C20 106.9(3) . .
Ag4 Ag2 C19 C20 -114.1(2) . .
Ag1 Ag2 C19 C20 163.1(3) . .
Ag3 Ag2 C19 C20 161.7(3) . .
Ag6 Ag2 C19 C20 -115.2(3) . .
O1 Ag2 C19 Ag1 -169.15(9) . .
C18 Ag2 C19 Ag1 34.28(16) . .
O7 Ag2 C19 Ag1 -56.16(10) . .
Ag4 Ag2 C19 Ag1 82.82(9) . .
Ag3 Ag2 C19 Ag1 -1.4(5) . .
Ag6 Ag2 C19 Ag1 81.70(10) . .
O1 Ag2 C19 Ag6 109.16(11) . .
C18 Ag2 C19 Ag6 -47.42(16) . .
O7 Ag2 C19 Ag6 -137.86(11) . .
Ag4 Ag2 C19 Ag6 1.12(11) . .
Ag1 Ag2 C19 Ag6 -81.70(10) . .
Ag3 Ag2 C19 Ag6 -83.1(4) . .
O1 Ag2 C19 Ag11 -104.09(16) . .
C18 Ag2 C19 Ag11 99.33(18) . .
O7 Ag2 C19 Ag11 8.89(15) . .
Ag4 Ag2 C19 Ag11 147.87(13) . .
Ag1 Ag2 C19 Ag11 65.05(14) . .
Ag3 Ag2 C19 Ag11 63.7(5) . .
Ag6 Ag2 C19 Ag11 146.8(2) . .
O14 Ag11 C19 C20 -86.2(3) . .
C36 Ag11 C19 C20 126.9(2) . .
C28 Ag11 C19 C20 41.1(2) . .
Ag1 Ag11 C19 C20 -171.1(3) . .
Ag10 Ag11 C19 C20 159.6(2) . .
O14 Ag11 C19 Ag1 84.91(15) . .
C36 Ag11 C19 Ag1 -61.97(12) . .
C28 Ag11 C19 Ag1 -147.73(11) . .
Ag10 Ag11 C19 Ag1 -29.23(13) . .
O14 Ag11 C19 Ag6 142.2(2) . .
C36 Ag11 C19 Ag6 -4.7(3) . .
C28 Ag11 C19 Ag6 -90.4(2) . .
Ag1 Ag11 C19 Ag6 57.3(2) . .
Ag10 Ag11 C19 Ag6 28.1(3) . .
O14 Ag11 C19 Ag2 18.6(2) . .
C36 Ag11 C19 Ag2 -128.33(16) . .
C28 Ag11 C19 Ag2 145.91(17) . .
Ag1 Ag11 C19 Ag2 -66.36(14) . .
Ag10 Ag11 C19 Ag2 -95.58(16) . .
Ag1 C19 C20 C21 146(9) . .
Ag6 C19 C20 C21 -35(10) . .
Ag2 C19 C20 C21 52(10) . .
Ag11 C19 C20 C21 178(100) . .
C19 C20 C21 C22 -13(10) . .
C19 C20 C21 C26 169(10) . .
C26 C21 C22 C23 -0.6(5) . .
C20 C21 C22 C23 -178.9(3) . .
C21 C22 C23 C24 2.9(6) . .
C22 C23 C24 C25 -2.2(6) . .
C23 C24 C25 C26 -0.8(6) . .
C24 C25 C26 C21 3.1(6) . .
C24 C25 C26 C27 -175.8(4) . .
C22 C21 C26 C25 -2.3(5) . .
C20 C21 C26 C25 175.8(3) . .
C22 C21 C26 C27 176.5(3) . .
C20 C21 C26 C27 -5.3(5) . .
C25 C26 C27 C28 121.5(4) . .
C21 C26 C27 C28 -57.4(5) . .
C26 C27 C28 C29 -3.1(6) . .
C26 C27 C28 Ag11 100.5(4) . .
O14 Ag11 C28 C27 58.7(3) . .
C19 Ag11 C28 C27 -82.7(2) . .
C36 Ag11 C28 C27 179.2(2) . .
Ag1 Ag11 C28 C27 -112.3(2) . .
Ag10 Ag11 C28 C27 147.1(2) . .
O14 Ag11 C28 C29 -175.9(2) . .
C19 Ag11 C28 C29 42.6(2) . .
C36 Ag11 C28 C29 -55.4(2) . .
Ag1 Ag11 C28 C29 13.1(3) . .
Ag10 Ag11 C28 C29 -87.5(2) . .
C27 C28 C29 C30 -44.5(6) . .
Ag11 C28 C29 C30 -138.5(3) . .
C27 C28 C29 C34 138.8(4) . .
Ag11 C28 C29 C34 44.9(4) . .
C34 C29 C30 C31 0.1(6) . .
C28 C29 C30 C31 -176.6(4) . .
C29 C30 C31 C32 1.6(7) . .
C30 C31 C32 C33 -1.4(7) . .
C31 C32 C33 C34 -0.5(7) . .
C32 C33 C34 C29 2.2(7) . .
C32 C33 C34 C35 -174.2(4) . .
C30 C29 C34 C33 -2.0(6) . .
C28 C29 C34 C33 174.8(4) . .
C30 C29 C34 C35 174.4(3) . .
C28 C29 C34 C35 -8.8(5) . .
C33 C34 C35 C36 113(3) . .
C29 C34 C35 C36 -63(3) . .
C33 C34 C35 Ag9 -44.7(5) . .
C29 C34 C35 Ag9 138.9(3) . .
N3 Ag9 C35 C36 -160.5(3) . .
O11 Ag9 C35 C36 -15.9(4) . .
O10 Ag9 C35 C36 98.2(3) 2_766 .
Ag8 Ag9 C35 C36 -46.9(2) . .
Ag10 Ag9 C35 C36 13.7(2) . .
N3 Ag9 C35 C34 16.3(3) . .
C36 Ag9 C35 C34 176.7(5) . .
O11 Ag9 C35 C34 160.8(3) . .
O10 Ag9 C35 C34 -85.1(3) 2_766 .
Ag8 Ag9 C35 C34 129.8(3) . .
Ag10 Ag9 C35 C34 -169.5(3) . .
C34 C35 C36 Ag10 106(3) . .
Ag9 C35 C36 Ag10 -94.3(9) . .
C34 C35 C36 Ag9 -159(3) . .
C34 C35 C36 Ag8 -82(3) . .
Ag9 C35 C36 Ag8 77.0(2) . .
C34 C35 C36 Ag11 32(3) . .
Ag9 C35 C36 Ag11 -168.26(17) . .
O10 Ag10 C36 C35 138.8(9) . .
O13 Ag10 C36 C35 -75.5(10) . .
O11 Ag10 C36 C35 31.1(10) 2_766 .
Ag8 Ag10 C36 C35 172.4(10) . .
Ag7 Ag10 C36 C35 -135.4(10) . .
Ag9 Ag10 C36 C35 94.3(10) . .
Ag11 Ag10 C36 C35 -73.8(9) . .
O10 Ag10 C36 Ag9 44.5(2) . .
O13 Ag10 C36 Ag9 -169.81(9) . .
O11 Ag10 C36 Ag9 -63.15(14) 2_766 .
Ag8 Ag10 C36 Ag9 78.07(10) . .
Ag7 Ag10 C36 Ag9 130.27(9) . .
Ag11 Ag10 C36 Ag9 -168.09(17) . .
O10 Ag10 C36 Ag8 -33.6(2) . .
O13 Ag10 C36 Ag8 112.12(12) . .
O11 Ag10 C36 Ag8 -141.22(9) 2_766 .
Ag7 Ag10 C36 Ag8 52.20(8) . .
Ag9 Ag10 C36 Ag8 -78.07(10) . .
Ag11 Ag10 C36 Ag8 113.84(13) . .
O10 Ag10 C36 Ag11 -147.44(14) . .
O13 Ag10 C36 Ag11 -1.72(18) . .
O11 Ag10 C36 Ag11 104.95(11) 2_766 .
Ag8 Ag10 C36 Ag11 -113.84(13) . .
Ag7 Ag10 C36 Ag11 -61.64(9) . .
Ag9 Ag10 C36 Ag11 168.09(17) . .
N3 Ag9 C36 C35 26.7(3) . .
O11 Ag9 C36 C35 170.1(2) . .
O10 Ag9 C36 C35 -97.8(3) 2_766 .
Ag8 Ag9 C36 C35 120.3(3) . .
Ag10 Ag9 C36 C35 -160.7(3) . .
N3 Ag9 C36 Ag10 -172.52(15) . .
O11 Ag9 C36 Ag10 -29.12(17) . .
O10 Ag9 C36 Ag10 62.94(15) 2_766 .
C35 Ag9 C36 Ag10 160.7(3) . .
Ag8 Ag9 C36 Ag10 -78.91(11) . .
N3 Ag9 C36 Ag8 -93.61(18) . .
O11 Ag9 C36 Ag8 49.79(14) . .
O10 Ag9 C36 Ag8 141.85(8) 2_766 .
C35 Ag9 C36 Ag8 -120.3(3) . .
Ag10 Ag9 C36 Ag8 78.91(11) . .
N3 Ag9 C36 Ag11 104.7(8) . .
O11 Ag9 C36 Ag11 -111.9(8) . .
O10 Ag9 C36 Ag11 -19.9(9) 2_766 .
C35 Ag9 C36 Ag11 77.9(8) . .
Ag8 Ag9 C36 Ag11 -161.7(9) . .
Ag10 Ag9 C36 Ag11 -82.8(8) . .
O12 Ag8 C36 C35 -115.8(3) . .
C1 Ag8 C36 C35 97.3(3) . .
N2 Ag8 C36 C35 -14.7(3) . .
Ag10 Ag8 C36 C35 -177.1(4) . .
Ag9 Ag8 C36 C35 -84.0(3) . .
Ag1 Ag8 C36 C35 80.7(3) . .
Ag7 Ag8 C36 C35 135.3(3) . .
O12 Ag8 C36 Ag10 61.28(15) . .
C1 Ag8 C36 Ag10 -85.59(15) . .
N2 Ag8 C36 Ag10 162.41(12) . .
Ag9 Ag8 C36 Ag10 93.06(12) . .
Ag1 Ag8 C36 Ag10 -102.23(9) . .
Ag7 Ag8 C36 Ag10 -47.62(8) . .
O12 Ag8 C36 Ag9 -31.78(16) . .
C1 Ag8 C36 Ag9 -178.65(11) . .
N2 Ag8 C36 Ag9 69.34(13) . .
Ag10 Ag8 C36 Ag9 -93.06(12) . .
Ag1 Ag8 C36 Ag9 164.71(10) . .
Ag7 Ag8 C36 Ag9 -140.68(8) . .
O12 Ag8 C36 Ag11 144.16(13) . .
C1 Ag8 C36 Ag11 -2.7(2) . .
N2 Ag8 C36 Ag11 -114.71(16) . .
Ag10 Ag8 C36 Ag11 82.88(15) . .
Ag9 Ag8 C36 Ag11 175.9(2) . .
Ag1 Ag8 C36 Ag11 -19.35(11) . .
Ag7 Ag8 C36 Ag11 35.27(13) . .
O14 Ag11 C36 C35 146.2(2) . .
C19 Ag11 C36 C35 -60.4(3) . .
C28 Ag11 C36 C35 30.3(3) . .
Ag1 Ag11 C36 C35 -101.3(3) . .
Ag10 Ag11 C36 C35 161.5(3) . .
O14 Ag11 C36 Ag10 -15.22(16) . .
C19 Ag11 C36 Ag10 138.19(12) . .
C28 Ag11 C36 Ag10 -131.13(13) . .
Ag1 Ag11 C36 Ag10 97.23(10) . .
O14 Ag11 C36 Ag9 67.9(9) . .
C19 Ag11 C36 Ag9 -138.7(8) . .
C28 Ag11 C36 Ag9 -48.0(8) . .
Ag1 Ag11 C36 Ag9 -179.6(9) . .
Ag10 Ag11 C36 Ag9 83.1(8) . .
O14 Ag11 C36 Ag8 -92.60(16) . .
C19 Ag11 C36 Ag8 60.81(16) . .
C28 Ag11 C36 Ag8 151.50(16) . .
Ag1 Ag11 C36 Ag8 19.85(12) . .
Ag10 Ag11 C36 Ag8 -77.38(14) . .
C18 Ag2 O1 C37 7.9(3) . .
C19 Ag2 O1 C37 -148.5(3) . .
O7 Ag2 O1 C37 123.5(3) . .
Ag4 Ag2 O1 C37 -33.0(3) . .
Ag1 Ag2 O1 C37 -168.7(2) . .
Ag3 Ag2 O1 C37 34.0(3) . .
Ag6 Ag2 O1 C37 -98.0(3) . .
N1 Ag3 O2 C37 -87.3(3) . .
C18 Ag3 O2 C37 79.3(3) . .
C17 Ag3 O2 C37 75.4(3) . .
O4 Ag3 O2 C37 178.2(3) 2_765 .
Ag2 Ag3 O2 C37 35.9(2) . .
Ag4 Ag3 O2 C37 92.4(3) . .
N1 Ag3 O2 Ag4 107.76(12) . 2_765
C18 Ag3 O2 Ag4 -85.60(12) . 2_765
C17 Ag3 O2 Ag4 -89.48(16) . 2_765
O4 Ag3 O2 Ag4 13.33(9) 2_765 2_765
Ag2 Ag3 O2 Ag4 -129.03(9) . 2_765
Ag4 Ag3 O2 Ag4 -72.50(8) . 2_765
Ag2 O1 C37 O2 -15.1(5) . .
Ag2 O1 C37 C38 168.7(2) . .
Ag3 O2 C37 O1 -23.5(5) . .
Ag4 O2 C37 O1 132.8(4) 2_765 .
Ag3 O2 C37 C38 152.6(2) . .
Ag4 O2 C37 C38 -51.1(5) 2_765 .
O1 C37 C38 F2 -156.3(3) . .
O2 C37 C38 F2 27.0(5) . .
O1 C37 C38 F3 -35.0(5) . .
O2 C37 C38 F3 148.3(3) . .
O1 C37 C38 F1 83.2(4) . .
O2 C37 C38 F1 -93.4(4) . .
O5 Ag6 O3 C39 -61.4(3) . .
C19 Ag6 O3 C39 127.9(3) . .
Ag1 Ag6 O3 C39 98.1(3) . .
Ag2 Ag6 O3 C39 78.2(3) . .
Ag4 Ag6 O3 C39 21.8(3) . .
Ag5 Ag6 O3 C39 15.9(3) . .
C18 Ag4 O4 C39 -43.1(5) . .
O2 Ag4 O4 C39 167.6(3) 2_765 .
Ag2 Ag4 O4 C39 -28.6(3) . .
Ag6 Ag4 O4 C39 28.2(3) . .
Ag5 Ag4 O4 C39 59.4(3) . .
Ag3 Ag4 O4 C39 -86.9(3) . .
C18 Ag4 O4 Ag3 134.5(3) . 2_765
O2 Ag4 O4 Ag3 -14.75(10) 2_765 2_765
Ag2 Ag4 O4 Ag3 148.98(8) . 2_765
Ag6 Ag4 O4 Ag3 -154.15(11) . 2_765
Ag5 Ag4 O4 Ag3 -122.96(8) . 2_765
Ag3 Ag4 O4 Ag3 90.73(11) . 2_765
Ag6 O3 C39 O4 -8.5(6) . .
Ag6 O3 C39 C40 173.3(2) . .
Ag4 O4 C39 O3 -21.9(6) . .
Ag3 O4 C39 O3 161.3(3) 2_765 .
Ag4 O4 C39 C40 156.4(2) . .
Ag3 O4 C39 C40 -20.4(5) 2_765 .
O3 C39 C40 F6 0.9(5) . .
O4 C39 C40 F6 -177.7(3) . .
O3 C39 C40 F5 -120.7(4) . .
O4 C39 C40 F5 60.8(4) . .
O3 C39 C40 F4 120.6(4) . .
O4 C39 C40 F4 -57.9(4) . .
C19 Ag6 O5 C41 -109.3(5) . .
O3 Ag6 O5 C41 111.3(3) . .
Ag1 Ag6 O5 C41 -52.0(4) . .
Ag2 Ag6 O5 C41 29.7(4) . .
Ag4 Ag6 O5 C41 40.4(3) . .
Ag5 Ag6 O5 C41 -20.2(3) . .
C1 Ag5 O6 C41 62.1(4) . .
C18 Ag5 O6 C41 -91.2(3) . .
C2 Ag5 O6 C41 100.2(3) . .
Ag1 Ag5 O6 C41 0.0(4) . .
Ag4 Ag5 O6 C41 -78.9(3) . .
Ag6 Ag5 O6 C41 -17.5(3) . .
Ag5 O6 C41 O5 9.0(6) . .
Ag5 O6 C41 C42 -172.1(3) . .
Ag6 O5 C41 O6 15.6(6) . .
Ag6 O5 C41 C42 -163.4(3) . .
O6 C41 C42 F9 32.7(5) . .
O5 C41 C42 F9 -148.2(4) . .
O6 C41 C42 F7 -87.7(5) . .
O5 C41 C42 F7 91.4(5) . .
O6 C41 C42 F8 153.2(4) . .
O5 C41 C42 F8 -27.6(5) . .
O1 Ag2 O7 C43 -73.1(8) . .
C18 Ag2 O7 C43 56.5(8) . .
C19 Ag2 O7 C43 177.2(8) . .
Ag4 Ag2 O7 C43 69.3(8) . .
Ag1 Ag2 O7 C43 132.3(8) . .
Ag3 Ag2 O7 C43 6.6(8) . .
Ag6 Ag2 O7 C43 145.8(7) . .
O9 Ag7 O8 C43 168.6(3) . .
C1 Ag7 O8 C43 38.9(3) . .
Ag1 Ag7 O8 C43 -2.1(3) . .
Ag10 Ag7 O8 C43 -94.4(3) . .
Ag8 Ag7 O8 C43 -20.1(4) . .
Ag2 O7 C43 O8 -128.9(7) . .
Ag2 O7 C43 C44 53.5(9) . .
Ag7 O8 C43 O7 4.9(6) . .
Ag7 O8 C43 C44 -177.4(2) . .
O7 C43 C44 F11 104.2(4) . .
O8 C43 C44 F11 -73.8(5) . .
O7 C43 C44 F10 -133.7(4) . .
O8 C43 C44 F10 48.3(5) . .
O7 C43 C44 F12 -13.3(5) . .
O8 C43 C44 F12 168.7(4) . .
O8 Ag7 O9 C45 114.3(3) . .
C1 Ag7 O9 C45 -108.3(3) . .
Ag1 Ag7 O9 C45 -81.9(3) . .
Ag10 Ag7 O9 C45 -5.9(3) . .
Ag8 Ag7 O9 C45 -61.4(3) . .
C36 Ag10 O10 C45 86.6(3) . .
O13 Ag10 O10 C45 -66.2(3) . .
O11 Ag10 O10 C45 -154.3(3) 2_766 .
Ag8 Ag10 O10 C45 59.7(3) . .
Ag7 Ag10 O10 C45 -4.5(3) . .
Ag9 Ag10 O10 C45 118.4(3) . .
Ag11 Ag10 O10 C45 -25.3(4) . .
C36 Ag10 O10 Ag9 -113.1(2) . 2_766
O13 Ag10 O10 Ag9 94.10(11) . 2_766
O11 Ag10 O10 Ag9 5.92(9) 2_766 2_766
Ag8 Ag10 O10 Ag9 -140.05(8) . 2_766
Ag7 Ag10 O10 Ag9 155.73(9) . 2_766
Ag9 Ag10 O10 Ag9 -81.33(8) . 2_766
Ag11 Ag10 O10 Ag9 134.95(10) . 2_766
Ag7 O9 C45 O10 4.5(6) . .
Ag7 O9 C45 C46 -175.4(2) . .
Ag10 O10 C45 O9 1.6(6) . .
Ag9 O10 C45 O9 -151.9(3) 2_766 .
Ag10 O10 C45 C46 -178.5(2) . .
Ag9 O10 C45 C46 28.0(5) 2_766 .
O9 C45 C46 F13 -36.6(5) . .
O10 C45 C46 F13 143.5(4) . .
O9 C45 C46 F14 -159.6(4) . .
O10 C45 C46 F14 20.5(5) . .
O9 C45 C46 F15 80.9(4) . .
O10 C45 C46 F15 -99.0(4) . .
N3 Ag9 O11 C47 94.4(3) . .
C36 Ag9 O11 C47 -60.7(3) . .
O10 Ag9 O11 C47 -177.4(3) 2_766 .
C35 Ag9 O11 C47 -52.2(4) . .
Ag8 Ag9 O11 C47 -23.0(3) . .
Ag10 Ag9 O11 C47 -80.1(3) . .
N3 Ag9 O11 Ag10 -94.04(13) . 2_766
C36 Ag9 O11 Ag10 110.88(13) . 2_766
O10 Ag9 O11 Ag10 -5.83(9) 2_766 2_766
C35 Ag9 O11 Ag10 119.41(18) . 2_766
Ag8 Ag9 O11 Ag10 148.63(9) . 2_766
Ag10 Ag9 O11 Ag10 91.49(8) . 2_766
C1 Ag8 O12 C47 155.0(3) . .
C36 Ag8 O12 C47 5.7(4) . .
N2 Ag8 O12 C47 -97.8(3) . .
Ag10 Ag8 O12 C47 45.0(3) . .
Ag9 Ag8 O12 C47 -18.2(3) . .
Ag1 Ag8 O12 C47 144.1(2) . .
Ag7 Ag8 O12 C47 103.8(3) . .
Ag8 O12 C47 O11 5.4(6) . .
Ag8 O12 C47 C48 -177.9(3) . .
Ag9 O11 C47 O12 17.6(6) . .
Ag10 O11 C47 O12 -149.9(3) 2_766 .
Ag9 O11 C47 C48 -159.0(3) . .
Ag10 O11 C47 C48 33.6(6) 2_766 .
O12 C47 C48 F16 35.8(5) . .
O11 C47 C48 F16 -147.1(4) . .
O12 C47 C48 F18 159.9(4) . .
O11 C47 C48 F18 -23.0(6) . .
O12 C47 C48 F17 -82.5(4) . .
O11 C47 C48 F17 94.6(4) . .
C36 Ag10 O13 C49 28.9(4) . .
O10 Ag10 O13 C49 -170.4(3) . .
O11 Ag10 O13 C49 -91.5(3) 2_766 .
Ag8 Ag10 O13 C49 98.0(3) . .
Ag7 Ag10 O13 C49 106.8(3) . .
Ag9 Ag10 O13 C49 -15.0(6) . .
Ag11 Ag10 O13 C49 27.5(3) . .
C19 Ag11 O14 C49 -119.3(3) . .
C36 Ag11 O14 C49 22.3(4) . .
C28 Ag11 O14 C49 121.7(3) . .
Ag1 Ag11 O14 C49 -66.1(3) . .
Ag10 Ag11 O14 C49 12.3(3) . .
Ag10 O13 C49 O14 -32.0(6) . .
Ag10 O13 C49 C50 148.3(3) . .
Ag11 O14 C49 O13 7.6(7) . .
Ag11 O14 C49 C50 -172.7(3) . .
O13 C49 C50 F19 69.4(5) . .
O14 C49 C50 F19 -110.3(4) . .
O13 C49 C50 F21 -168.9(4) . .
O14 C49 C50 F21 11.4(6) . .
O13 C49 C50 F20 -49.2(5) . .
O14 C49 C50 F20 131.1(4) . .
C18 Ag3 N1 C51 126(3) . .
O2 Ag3 N1 C51 -78(3) . .
C17 Ag3 N1 C51 115(3) . .
O4 Ag3 N1 C51 -4(3) 2_765 .
Ag2 Ag3 N1 C51 -161(3) . .
Ag4 Ag3 N1 C51 -81(4) . .
Ag3 N1 C51 C52 64(85) . .
O12 Ag8 N2 C53 93.9(16) . .
C1 Ag8 N2 C53 -153.4(15) . .
C36 Ag8 N2 C53 -30.1(16) . .
Ag10 Ag8 N2 C53 -9.5(17) . .
Ag9 Ag8 N2 C53 15.7(15) . .
Ag1 Ag8 N2 C53 -107.8(16) . .
Ag7 Ag8 N2 C53 -130.0(15) . .
Ag8 N2 C53 C54 70(32) . .
C36 Ag9 N3 C55 -141.3(6) . .
O11 Ag9 N3 C55 70.2(7) . .
O10 Ag9 N3 C55 -7.3(7) 2_766 .
C35 Ag9 N3 C55 -128.3(7) . .
Ag8 Ag9 N3 C55 154.9(6) . .
Ag10 Ag9 N3 C55 152.7(8) . .
Ag9 N3 C55 C56 52(23) . .
